data_4086985
loop_
_publ_author_name
'Chen, Yi-Ting'
'Krytchankou, Ilya S.'
'Karttunen, Antti J.'
'Grachova, Elena V.'
'Tunik, Sergey P.'
'Chou, Pi-Tai'
'Koshevoy, Igor O.'

_publ_section_title
;
 Silver Alkynyl-Phosphine Clusters: An Electronic Effect of the Alkynes
 Defines Structural Diversity
;
_journal_issue 2
_journal_name_full Organometallics
_journal_page_first 480
_journal_paper_doi 10.1021/acs.organomet.6b00866
_journal_volume 36
_journal_year 2017
_chemical_formula_moiety '2(C107 H83 Ag6 F9 O9 P6), 7(C3 H6 O)'
_chemical_formula_sum 'C235 H208 Ag12 F18 O25 P12'
_chemical_formula_weight 5440.08
_space_group_crystal_system monoclinic
_space_group_IT_number 14
_space_group_name_Hall '-P 2yn'
_space_group_name_H-M_alt 'P 1 21/n 1'
_symmetry_space_group_name_Hall '-P 2yn'
_symmetry_space_group_name_H-M 'P 1 21/n 1'
_atom_sites_solution_hydrogens geom
_audit_creation_method SHELXL-2014/7
_cell_angle_alpha 90
_cell_angle_beta 96.935(5)
_cell_angle_gamma 90
_cell_formula_units_Z 4
_cell_length_a 25.400(4)
_cell_length_b 30.627(5)
_cell_length_c 30.131(5)
_cell_measurement_reflns_used 9703
_cell_measurement_temperature 120(2)
_cell_measurement_theta_max 32.03
_cell_measurement_theta_min 2.33
_cell_volume 23268(7)
_computing_cell_refinement 'SAINT (Bruker AXS, 2009)'
_computing_data_collection 'APEX2 (Bruker AXS, 2010)'
_computing_data_reduction 'SAINT (Bruker AXS, 2009)'
_computing_molecular_graphics 'Diamond v.3.2g (Brandenburg, 2011)'
_computing_publication_material 'SHELXL-2014 (Sheldrick, 2014)'
_computing_structure_refinement 'SHELXL-2014/6 (Sheldrick, 2014)'
_computing_structure_solution 'SHELXS-2013 (Sheldrick, 2013)'
_diffrn_ambient_temperature 120(2)
_diffrn_detector_area_resol_mean 16
_diffrn_measured_fraction_theta_full 0.999
_diffrn_measured_fraction_theta_max 1.000
_diffrn_measurement_device '62mm x 62mm CCD camera on \k-goniostat'
_diffrn_measurement_device_type 'Bruker KAPPA APEX II DUO CCD'
_diffrn_measurement_method '\f scans and \w scans with \k offset'
_diffrn_radiation_monochromator 'curved graphite crystal'
_diffrn_radiation_source 'fine-focus sealed tube'
_diffrn_radiation_type MoK\a
_diffrn_radiation_wavelength 0.71073
_diffrn_reflns_av_R_equivalents 0.0456
_diffrn_reflns_av_unetI/netI 0.0279
_diffrn_reflns_Laue_measured_fraction_full 0.999
_diffrn_reflns_Laue_measured_fraction_max 1.000
_diffrn_reflns_limit_h_max 34
_diffrn_reflns_limit_h_min -34
_diffrn_reflns_limit_k_max 41
_diffrn_reflns_limit_k_min -41
_diffrn_reflns_limit_l_max 41
_diffrn_reflns_limit_l_min -41
_diffrn_reflns_number 481835
_diffrn_reflns_point_group_measured_fraction_full 0.999
_diffrn_reflns_point_group_measured_fraction_max 1.000
_diffrn_reflns_theta_full 25.242
_diffrn_reflns_theta_max 29.000
_diffrn_reflns_theta_min 1.494
_exptl_absorpt_coefficient_mu 1.145
_exptl_absorpt_correction_T_max 0.861
_exptl_absorpt_correction_T_min 0.827
_exptl_absorpt_correction_type numerical
_exptl_absorpt_process_details 'SADABS (Sheldrick, 2008)'
_exptl_crystal_colour colourless
_exptl_crystal_density_diffrn 1.553
_exptl_crystal_description block
_exptl_crystal_F_000 10896
_exptl_crystal_size_max 0.172
_exptl_crystal_size_mid 0.159
_exptl_crystal_size_min 0.135
_refine_diff_density_max 3.614
_refine_diff_density_min -2.620
_refine_diff_density_rms 0.192
_refine_ls_extinction_method none
_refine_ls_goodness_of_fit_ref 1.184
_refine_ls_hydrogen_treatment constr
_refine_ls_matrix_type full
_refine_ls_number_parameters 3008
_refine_ls_number_reflns 61843
_refine_ls_number_restraints 560
_refine_ls_restrained_S_all 1.193
_refine_ls_R_factor_all 0.1041
_refine_ls_R_factor_gt 0.0847
_refine_ls_shift/su_max 0.007
_refine_ls_shift/su_mean 0.000
_refine_ls_structure_factor_coef Fsqd
_refine_ls_weighting_details 'w=1/[\s^2^(Fo^2^)+(0.0170P)^2^+404.4143P] where P=(Fo^2^+2Fc^2^)/3'
_refine_ls_weighting_scheme calc
_refine_ls_wR_factor_gt 0.1810
_refine_ls_wR_factor_ref 0.1922
_reflns_Friedel_coverage 0.000
_reflns_number_gt 50713
_reflns_number_total 61843
_reflns_threshold_expression 'I > 2\s(I)'
_cod_data_source_file 3_4.cif
_cod_data_source_block 4
_cod_database_code 4086985
_shelx_shelxl_version_number 2014/7
_shelx_space_group_comment
;
The symmetry employed for this shelxl refinement is uniquely defined
by the following loop, which should always be used as a source of
symmetry information in preference to the above space-group names.
They are only intended as comments.
;
_shelx_estimated_absorpt_t_min 0.827
_shelx_estimated_absorpt_t_max 0.861

loop_
_space_group_symop_operation_xyz
'x, y, z'
'-x+1/2, y+1/2, -z+1/2'
'-x, -y, -z'
'x-1/2, -y-1/2, z-1/2'

loop_
_atom_site_label
_atom_site_type_symbol
_atom_site_fract_x
_atom_site_fract_y
_atom_site_fract_z
_atom_site_U_iso_or_equiv
_atom_site_adp_type
_atom_site_occupancy
_atom_site_site_symmetry_order
_atom_site_calc_flag
_atom_site_refinement_flags_posn
_atom_site_refinement_flags_adp
_atom_site_refinement_flags_occupancy
_atom_site_disorder_assembly
_atom_site_disorder_group
C1 C 0.6837(3) 0.1106(2) 0.1712(2) 0.0214(13) Uani 1 1 d . . . . .
C2 C 0.6498(3) 0.1200(2) 0.1950(2) 0.0242(14) Uani 1 1 d . . . . .
C3 C 0.6116(4) 0.1303(4) 0.2242(3) 0.0503(13) Uani 1 1 d . . . . .
C4 C 0.5595(3) 0.1407(3) 0.2098(3) 0.0373(19) Uani 1 1 d . . . . .
H4 H 0.5476 0.1409 0.1787 0.045 Uiso 1 1 calc R U . . .
C5 C 0.5241(3) 0.1509(3) 0.2398(3) 0.041(2) Uani 1 1 d . . . . .
H5 H 0.4884 0.1578 0.2290 0.049 Uiso 1 1 calc R U . . .
C6 C 0.5396(4) 0.1513(4) 0.2840(3) 0.0503(13) Uani 1 1 d . . . . .
C7 C 0.5916(4) 0.1380(4) 0.3000(3) 0.0503(13) Uani 1 1 d . . . . .
H7 H 0.6023 0.1356 0.3313 0.060 Uiso 1 1 calc R U . . .
C8 C 0.6269(4) 0.1285(4) 0.2697(3) 0.0503(13) Uani 1 1 d . . . . .
H8 H 0.6623 0.1205 0.2805 0.060 Uiso 1 1 calc R U . . .
C9 C 0.5184(7) 0.1623(6) 0.3570(5) 0.096(5) Uani 1 1 d . U . . .
H9A H 0.4883 0.1701 0.3729 0.144 Uiso 1 1 calc R U . . .
H9B H 0.5317 0.1334 0.3667 0.144 Uiso 1 1 calc R U . . .
H9C H 0.5467 0.1840 0.3635 0.144 Uiso 1 1 calc R U . . .
C10 C 0.8158(3) 0.1048(2) 0.1322(2) 0.0237(14) Uani 1 1 d . . . . .
C11 C 0.8529(3) 0.1186(2) 0.1600(2) 0.0253(14) Uani 1 1 d . . . . .
C12 C 0.8984(3) 0.1314(2) 0.1900(2) 0.0232(14) Uani 1 1 d . . . . .
C13 C 0.9486(3) 0.1167(2) 0.1830(3) 0.0296(16) Uani 1 1 d . . . . .
H13 H 0.9522 0.0972 0.1590 0.035 Uiso 1 1 calc R U . . .
C14 C 0.9937(3) 0.1300(3) 0.2107(3) 0.0330(17) Uani 1 1 d . . . . .
H14 H 1.0277 0.1189 0.2064 0.040 Uiso 1 1 calc R U . . .
C15 C 0.9884(3) 0.1599(3) 0.2451(3) 0.0330(17) Uani 1 1 d . . . . .
C16 C 0.9388(3) 0.1744(3) 0.2526(3) 0.0335(17) Uani 1 1 d . . . . .
H16 H 0.9352 0.1942 0.2763 0.040 Uiso 1 1 calc R U . . .
C17 C 0.8941(3) 0.1598(2) 0.2251(3) 0.0286(15) Uani 1 1 d . . . . .
H17 H 0.8600 0.1696 0.2307 0.034 Uiso 1 1 calc R U . . .
C18 C 1.0325(4) 0.2108(3) 0.2966(4) 0.049(2) Uani 1 1 d . . . . .
H18A H 1.0678 0.2171 0.3122 0.073 Uiso 1 1 calc R U . . .
H18B H 1.0203 0.2358 0.2777 0.073 Uiso 1 1 calc R U . . .
H18C H 1.0076 0.2056 0.3185 0.073 Uiso 1 1 calc R U . . .
C19 C 0.6852(3) 0.0844(3) 0.0520(2) 0.0304(16) Uani 1 1 d . . . . .
C20 C 0.6644(3) 0.0783(2) 0.0145(2) 0.0243(14) Uani 1 1 d . . . . .
C21 C 0.6358(3) 0.0720(2) -0.0292(2) 0.0260(14) Uani 1 1 d . . . . .
C22 C 0.5819(3) 0.0617(3) -0.0340(3) 0.0308(16) Uani 1 1 d . . . . .
H22 H 0.5648 0.0579 -0.0080 0.037 Uiso 1 1 calc R U . . .
C23 C 0.5530(3) 0.0568(3) -0.0753(3) 0.0298(16) Uani 1 1 d . . . . .
H23 H 0.5165 0.0492 -0.0777 0.036 Uiso 1 1 calc R U . . .
C24 C 0.5778(3) 0.0630(2) -0.1132(2) 0.0244(14) Uani 1 1 d . . . . .
C25 C 0.6315(3) 0.0733(3) -0.1097(2) 0.0257(14) Uani 1 1 d . . . . .
H25 H 0.6482 0.0776 -0.1360 0.031 Uiso 1 1 calc R U . . .
C26 C 0.6605(3) 0.0771(2) -0.0683(2) 0.0257(14) Uani 1 1 d . . . . .
H26 H 0.6974 0.0833 -0.0660 0.031 Uiso 1 1 calc R U . . .
C27 C 0.4963(3) 0.0533(3) -0.1606(3) 0.0385(19) Uani 1 1 d . . . . .
H27A H 0.4828 0.0517 -0.1925 0.058 Uiso 1 1 calc R U . . .
H27B H 0.4885 0.0259 -0.1460 0.058 Uiso 1 1 calc R U . . .
H27C H 0.4793 0.0776 -0.1468 0.058 Uiso 1 1 calc R U . . .
C28 C 0.7383(2) -0.0471(2) 0.1566(2) 0.0180(12) Uani 1 1 d . . . . .
H28 H 0.7391 -0.0788 0.1647 0.022 Uiso 1 1 calc R U . . .
C29 C 0.6320(3) -0.0656(3) 0.1058(3) 0.0281(15) Uani 1 1 d . . . . .
C30 C 0.6305(4) -0.1098(3) 0.1141(3) 0.041(2) Uani 1 1 d . . . . .
H30 H 0.6511 -0.1218 0.1396 0.050 Uiso 1 1 calc R U . . .
C31 C 0.5982(4) -0.1369(3) 0.0848(4) 0.053(3) Uani 1 1 d . . . . .
H31 H 0.5960 -0.1672 0.0907 0.064 Uiso 1 1 calc R U . . .
C32 C 0.5693(3) -0.1191(4) 0.0467(3) 0.049(3) Uani 1 1 d . . . . .
H32 H 0.5477 -0.1375 0.0267 0.058 Uiso 1 1 calc R U . . .
C33 C 0.5716(3) -0.0755(3) 0.0380(3) 0.043(2) Uani 1 1 d . . . . .
H33 H 0.5521 -0.0638 0.0118 0.051 Uiso 1 1 calc R U . . .
C34 C 0.6026(3) -0.0481(3) 0.0675(3) 0.0348(18) Uani 1 1 d . . . . .
H34 H 0.6039 -0.0177 0.0616 0.042 Uiso 1 1 calc R U . . .
C35 C 0.6391(3) -0.0298(2) 0.1940(2) 0.0187(12) Uani 1 1 d . . . . .
C36 C 0.6168(3) 0.0080(2) 0.2097(2) 0.0232(13) Uani 1 1 d . . . . .
H36 H 0.6171 0.0344 0.1933 0.028 Uiso 1 1 calc R U . . .
C37 C 0.5943(3) 0.0069(3) 0.2495(3) 0.0321(16) Uani 1 1 d . . . . .
H37 H 0.5795 0.0327 0.2604 0.038 Uiso 1 1 calc R U . . .
C38 C 0.5934(3) -0.0317(3) 0.2731(3) 0.0344(18) Uani 1 1 d . . . . .
H38 H 0.5777 -0.0325 0.3001 0.041 Uiso 1 1 calc R U . . .
C39 C 0.6153(3) -0.0692(3) 0.2576(3) 0.0315(17) Uani 1 1 d . . . . .
H39 H 0.6148 -0.0955 0.2741 0.038 Uiso 1 1 calc R U . . .
C40 C 0.6380(3) -0.0685(2) 0.2181(2) 0.0260(14) Uani 1 1 d . . . . .
H40 H 0.6527 -0.0944 0.2074 0.031 Uiso 1 1 calc R U . . .
C41 C 0.7538(3) -0.0320(2) 0.2560(2) 0.0175(12) Uani 1 1 d . . . . .
C42 C 0.7440(3) -0.0004(2) 0.2873(3) 0.0291(15) Uani 1 1 d . . . . .
H42 H 0.7431 0.0295 0.2792 0.035 Uiso 1 1 calc R U . . .
C43 C 0.7357(4) -0.0128(3) 0.3304(3) 0.039(2) Uani 1 1 d . . . . .
H43 H 0.7297 0.0088 0.3518 0.047 Uiso 1 1 calc R U . . .
C44 C 0.7361(3) -0.0564(3) 0.3418(3) 0.0358(18) Uani 1 1 d . . . . .
H44 H 0.7298 -0.0648 0.3710 0.043 Uiso 1 1 calc R U . . .
C45 C 0.7456(3) -0.0878(3) 0.3112(3) 0.0309(16) Uani 1 1 d . . . . .
H45 H 0.7461 -0.1178 0.3194 0.037 Uiso 1 1 calc R U . . .
C46 C 0.7545(3) -0.0759(2) 0.2686(2) 0.0235(14) Uani 1 1 d . . . . .
H46 H 0.7611 -0.0978 0.2476 0.028 Uiso 1 1 calc R U . . .
C47 C 0.8416(3) -0.0249(2) 0.2079(2) 0.0195(12) Uani 1 1 d . . . . .
C48 C 0.8615(3) -0.0669(2) 0.2172(2) 0.0248(14) Uani 1 1 d . . . . .
H48 H 0.8377 -0.0903 0.2203 0.030 Uiso 1 1 calc R U . . .
C49 C 0.9156(3) -0.0748(3) 0.2220(3) 0.0299(16) Uani 1 1 d . . . . .
H49 H 0.9286 -0.1035 0.2281 0.036 Uiso 1 1 calc R U . . .
C50 C 0.9509(3) -0.0409(3) 0.2180(3) 0.0350(18) Uani 1 1 d . . . . .
H50 H 0.9881 -0.0462 0.2216 0.042 Uiso 1 1 calc R U . . .
C51 C 0.9316(3) 0.0007(3) 0.2088(3) 0.040(2) Uani 1 1 d . . . . .
H51 H 0.9557 0.0240 0.2060 0.048 Uiso 1 1 calc R U . . .
C52 C 0.8772(3) 0.0089(3) 0.2035(3) 0.0296(16) Uani 1 1 d . . . . .
H52 H 0.8645 0.0376 0.1970 0.036 Uiso 1 1 calc R U . . .
C53 C 0.8316(3) -0.0723(2) 0.1127(2) 0.0231(13) Uani 1 1 d . . . . .
C54 C 0.8296(3) -0.1152(2) 0.1275(3) 0.0267(15) Uani 1 1 d . . . . .
H54 H 0.7978 -0.1262 0.1369 0.032 Uiso 1 1 calc R U . . .
C55 C 0.8741(3) -0.1421(3) 0.1287(3) 0.0375(19) Uani 1 1 d . . . . .
H55 H 0.8725 -0.1714 0.1388 0.045 Uiso 1 1 calc R U . . .
C56 C 0.9201(4) -0.1265(4) 0.1152(3) 0.048(2) Uani 1 1 d . . . . .
H56 H 0.9502 -0.1450 0.1160 0.058 Uiso 1 1 calc R U . . .
C57 C 0.9227(3) -0.0845(4) 0.1006(3) 0.046(2) Uani 1 1 d . . . . .
H57 H 0.9548 -0.0739 0.0914 0.056 Uiso 1 1 calc R U . . .
C58 C 0.8787(3) -0.0569(3) 0.0992(3) 0.0336(17) Uani 1 1 d . . . . .
H58 H 0.8809 -0.0277 0.0890 0.040 Uiso 1 1 calc R U . . .
C59 C 0.7361(3) -0.0563(3) 0.0569(2) 0.0278(15) Uani 1 1 d . . . . .
C60 C 0.7247(4) -0.1001(3) 0.0497(3) 0.042(2) Uani 1 1 d . . . . .
H60 H 0.7353 -0.1208 0.0726 0.050 Uiso 1 1 calc R U . . .
C61 C 0.6979(4) -0.1142(4) 0.0093(4) 0.058(3) Uani 1 1 d . . . . .
H61 H 0.6902 -0.1443 0.0046 0.070 Uiso 1 1 calc R U . . .
C62 C 0.6825(4) -0.0841(5) -0.0239(3) 0.062(4) Uani 1 1 d . . . . .
H62 H 0.6638 -0.0936 -0.0514 0.075 Uiso 1 1 calc R U . . .
C63 C 0.6938(4) -0.0409(5) -0.0174(3) 0.057(3) Uani 1 1 d . . . . .
H63 H 0.6833 -0.0204 -0.0405 0.069 Uiso 1 1 calc R U . . .
C64 C 0.7206(3) -0.0266(4) 0.0227(2) 0.042(2) Uani 1 1 d . . . . .
H64 H 0.7285 0.0035 0.0269 0.051 Uiso 1 1 calc R U . . .
C65 C 0.7158(2) 0.2407(2) 0.07900(19) 0.0158(11) Uani 1 1 d . . . . .
H65 H 0.7143 0.2718 0.0689 0.019 Uiso 1 1 calc R U . . .
C66 C 0.6036(3) 0.2489(3) 0.0991(3) 0.0258(15) Uani 1 1 d . . . . .
C67 C 0.5840(3) 0.2320(3) 0.1369(3) 0.0357(18) Uani 1 1 d . . . . .
H67 H 0.5945 0.2037 0.1476 0.043 Uiso 1 1 calc R U . . .
C68 C 0.5490(3) 0.2565(4) 0.1587(3) 0.050(3) Uani 1 1 d . . . . .
H68 H 0.5358 0.2449 0.1844 0.060 Uiso 1 1 calc R U . . .
C69 C 0.5333(3) 0.2973(4) 0.1438(3) 0.052(3) Uani 1 1 d . . . . .
H69 H 0.5097 0.3139 0.1592 0.062 Uiso 1 1 calc R U . . .
C70 C 0.5519(3) 0.3139(4) 0.1064(3) 0.045(2) Uani 1 1 d . . . . .
H70 H 0.5408 0.3420 0.0957 0.054 Uiso 1 1 calc R U . . .
C71 C 0.5870(3) 0.2900(3) 0.0839(3) 0.0351(18) Uani 1 1 d . . . . .
H71 H 0.5997 0.3019 0.0581 0.042 Uiso 1 1 calc R U . . .
C72 C 0.6207(3) 0.2182(2) 0.0135(2) 0.0238(14) Uani 1 1 d . . . . .
C73 C 0.5927(3) 0.1819(3) -0.0044(3) 0.0289(15) Uani 1 1 d . . . . .
H73 H 0.5914 0.1560 0.0127 0.035 Uiso 1 1 calc R U . . .
C74 C 0.5660(3) 0.1840(3) -0.0484(3) 0.0349(18) Uani 1 1 d . . . . .
H74 H 0.5471 0.1593 -0.0610 0.042 Uiso 1 1 calc R U . . .
C75 C 0.5677(4) 0.2215(3) -0.0728(3) 0.040(2) Uani 1 1 d . . . . .
H75 H 0.5496 0.2228 -0.1023 0.048 Uiso 1 1 calc R U . . .
C76 C 0.5953(4) 0.2573(3) -0.0550(3) 0.0374(19) Uani 1 1 d . . . . .
H76 H 0.5961 0.2832 -0.0723 0.045 Uiso 1 1 calc R U . . .
C77 C 0.6221(3) 0.2559(2) -0.0116(3) 0.0286(15) Uani 1 1 d . . . . .
H77 H 0.6412 0.2808 0.0006 0.034 Uiso 1 1 calc R U . . .
C78 C 0.7007(3) 0.2632(2) 0.1747(2) 0.0188(12) Uani 1 1 d . . . . .
C79 C 0.6898(3) 0.2409(3) 0.2127(3) 0.0344(18) Uani 1 1 d . . . . .
H79 H 0.7013 0.2116 0.2173 0.041 Uiso 1 1 calc R U . . .
C80 C 0.6620(4) 0.2615(4) 0.2440(3) 0.046(2) Uani 1 1 d . . . . .
H80 H 0.6550 0.2463 0.2701 0.055 Uiso 1 1 calc R U . . .
C81 C 0.6448(4) 0.3040(3) 0.2372(3) 0.044(2) Uani 1 1 d . . . . .
H81 H 0.6261 0.3181 0.2586 0.052 Uiso 1 1 calc R U . . .
C82 C 0.6546(3) 0.3258(3) 0.1993(3) 0.0329(18) Uani 1 1 d . . . . .
H82 H 0.6423 0.3549 0.1945 0.039 Uiso 1 1 calc R U . . .
C83 C 0.6824(3) 0.3059(2) 0.1680(3) 0.0286(16) Uani 1 1 d . . . . .
H83 H 0.6890 0.3214 0.1419 0.034 Uiso 1 1 calc R U . . .
C84 C 0.8022(2) 0.2698(2) 0.1474(2) 0.0178(12) Uani 1 1 d . . . . .
C85 C 0.8486(3) 0.2506(3) 0.1669(3) 0.0309(17) Uani 1 1 d . . . . .
H85 H 0.8492 0.2202 0.1733 0.037 Uiso 1 1 calc R U . . .
C86 C 0.8942(3) 0.2754(3) 0.1771(3) 0.042(2) Uani 1 1 d . . . . .
H86 H 0.9257 0.2620 0.1910 0.050 Uiso 1 1 calc R U . . .
C87 C 0.8940(3) 0.3195(3) 0.1672(3) 0.040(2) Uani 1 1 d . . . . .
H87 H 0.9253 0.3363 0.1741 0.048 Uiso 1 1 calc R U . . .
C88 C 0.8484(3) 0.3387(2) 0.1472(3) 0.0293(16) Uani 1 1 d . . . . .
H88 H 0.8482 0.3689 0.1402 0.035 Uiso 1 1 calc R U . . .
C89 C 0.8025(3) 0.3143(2) 0.1373(2) 0.0212(13) Uani 1 1 d . . . . .
H89 H 0.7711 0.3279 0.1235 0.025 Uiso 1 1 calc R U . . .
C90 C 0.7399(3) 0.2182(2) -0.0119(2) 0.0209(13) Uani 1 1 d . . . . .
C91 C 0.7238(3) 0.1836(3) -0.0398(3) 0.0322(17) Uani 1 1 d . . . . .
H91 H 0.7218 0.1551 -0.0276 0.039 Uiso 1 1 calc R U . . .
C92 C 0.7105(4) 0.1902(3) -0.0855(3) 0.0379(19) Uani 1 1 d . . . . .
H92 H 0.6997 0.1663 -0.1045 0.045 Uiso 1 1 calc R U . . .
C93 C 0.7130(4) 0.2315(3) -0.1029(3) 0.042(2) Uani 1 1 d . . . . .
H93 H 0.7038 0.2362 -0.1340 0.051 Uiso 1 1 calc R U . . .
C94 C 0.7290(4) 0.2661(3) -0.0751(3) 0.0366(19) Uani 1 1 d . . . . .
H94 H 0.7308 0.2945 -0.0874 0.044 Uiso 1 1 calc R U . . .
C95 C 0.7422(3) 0.2601(3) -0.0299(3) 0.0289(16) Uani 1 1 d . . . . .
H95 H 0.7528 0.2842 -0.0110 0.035 Uiso 1 1 calc R U . . .
C96 C 0.8272(3) 0.2284(2) 0.0553(2) 0.0215(13) Uani 1 1 d . . . . .
C97 C 0.8685(3) 0.1981(3) 0.0614(3) 0.0314(16) Uani 1 1 d . . . . .
H97 H 0.8607 0.1679 0.0640 0.038 Uiso 1 1 calc R U . . .
C98 C 0.9209(3) 0.2117(3) 0.0638(4) 0.046(2) Uani 1 1 d . . . . .
H98 H 0.9487 0.1909 0.0684 0.055 Uiso 1 1 calc R U . . .
C99 C 0.9330(3) 0.2555(3) 0.0596(3) 0.041(2) Uani 1 1 d . . . . .
H99 H 0.9689 0.2646 0.0610 0.049 Uiso 1 1 calc R U . . .
C100 C 0.8922(3) 0.2860(3) 0.0533(3) 0.0298(16) Uani 1 1 d . . . . .
H100 H 0.9002 0.3161 0.0505 0.036 Uiso 1 1 calc R U . . .
C101 C 0.8396(3) 0.2725(2) 0.0511(2) 0.0221(13) Uani 1 1 d . . . . .
H101 H 0.8119 0.2935 0.0466 0.027 Uiso 1 1 calc R U . . .
C102 C 0.5450(3) 0.0857(3) 0.0984(3) 0.0269(15) Uani 1 1 d . . . . .
C103 C 0.4837(3) 0.0822(3) 0.0974(3) 0.0320(17) Uani 1 1 d . . . . .
C104 C 0.7793(4) 0.1340(3) 0.2670(3) 0.0367(18) Uani 1 1 d . U . . .
C105 C 0.7785(7) 0.1432(5) 0.3170(4) 0.075(4) Uani 1 1 d . U . . .
C106 C 0.8215(3) 0.0633(3) 0.0040(3) 0.0338(17) Uani 1 1 d . U . . .
C107 C 0.8370(5) 0.0485(3) -0.0417(3) 0.052(3) Uani 1 1 d . U . . .
C108 C 0.6829(3) 0.1203(2) 0.6885(3) 0.0292(15) Uani 1 1 d . . . . .
C109 C 0.6514(3) 0.1285(2) 0.7143(3) 0.0261(14) Uani 1 1 d . . . . .
C110 C 0.6134(3) 0.1399(2) 0.7440(3) 0.0274(15) Uani 1 1 d . . . . .
C111 C 0.5589(3) 0.1338(3) 0.7299(3) 0.0309(16) Uani 1 1 d . . . . .
H111 H 0.5478 0.1213 0.7015 0.037 Uiso 1 1 calc R U . . .
C112 C 0.5215(3) 0.1461(3) 0.7576(3) 0.0308(16) Uani 1 1 d . . . . .
H112 H 0.4848 0.1416 0.7484 0.037 Uiso 1 1 calc R U . . .
C113 C 0.5380(3) 0.1650(3) 0.7986(3) 0.0301(16) Uani 1 1 d . . . . .
C114 C 0.5920(3) 0.1699(3) 0.8136(3) 0.0352(18) Uani 1 1 d . . . . .
H114 H 0.6031 0.1818 0.8424 0.042 Uiso 1 1 calc R U . . .
C115 C 0.6288(3) 0.1574(3) 0.7864(3) 0.0343(17) Uani 1 1 d . . . . .
H115 H 0.6655 0.1607 0.7965 0.041 Uiso 1 1 calc R U . . .
C116 C 0.4489(3) 0.1801(3) 0.8117(3) 0.043(2) Uani 1 1 d . . . . .
H11A H 0.4290 0.1913 0.8352 0.065 Uiso 1 1 calc R U . . .
H11B H 0.4425 0.1989 0.7853 0.065 Uiso 1 1 calc R U . . .
H11C H 0.4371 0.1503 0.8038 0.065 Uiso 1 1 calc R U . . .
C117 C 0.8140(3) 0.1009(2) 0.6329(2) 0.0257(14) Uani 1 1 d . . . . .
C118 C 0.8605(3) 0.0913(3) 0.6324(3) 0.0344(17) Uani 1 1 d . . . . .
C119 C 0.9165(4) 0.0789(3) 0.6330(3) 0.045(2) Uani 1 1 d . . . . .
C120 C 0.9548(4) 0.0965(4) 0.6638(4) 0.055(3) Uani 1 1 d . U . . .
H120 H 0.9464 0.1181 0.6845 0.066 Uiso 1 1 calc R U . . .
C121 C 1.0099(4) 0.0805(3) 0.6634(4) 0.051(2) Uani 1 1 d . . . . .
H121 H 1.0380 0.0921 0.6837 0.061 Uiso 1 1 calc R U . . .
C122 C 1.0195(4) 0.0492(4) 0.6335(4) 0.052(2) Uani 1 1 d . . . . .
C123 C 0.9809(4) 0.0336(4) 0.6017(4) 0.060(3) Uani 1 1 d . . . . .
H123 H 0.9896 0.0134 0.5798 0.072 Uiso 1 1 calc R U . . .
C124 C 0.9301(4) 0.0476(4) 0.6019(4) 0.057(3) Uani 1 1 d . . . . .
H124 H 0.9031 0.0361 0.5806 0.069 Uiso 1 1 calc R U . . .
C125 C 1.1109(4) 0.0431(5) 0.6660(4) 0.074(4) Uani 1 1 d . . . . .
H12A H 1.1441 0.0291 0.6603 0.112 Uiso 1 1 calc R U . . .
H12B H 1.1157 0.0749 0.6669 0.112 Uiso 1 1 calc R U . . .
H12C H 1.1010 0.0330 0.6947 0.112 Uiso 1 1 calc R U . . .
C126 C 0.6848(3) 0.0818(2) 0.5598(3) 0.0265(15) Uani 1 1 d . . . . .
C127 C 0.6650(3) 0.0736(2) 0.5217(3) 0.0256(14) Uani 1 1 d . . . . .
C128 C 0.6397(12) 0.0617(9) 0.4803(9) 0.017(5) Uani 0.56(4) 1 d . U P A 1
C129 C 0.5905(9) 0.0448(8) 0.4740(7) 0.024(4) Uani 0.56(4) 1 d . U P A 1
H129 H 0.5728 0.0392 0.4994 0.029 Uiso 0.56(4) 1 calc R U P A 1
C130 C 0.5645(8) 0.0351(8) 0.4319(6) 0.025(4) Uani 0.56(4) 1 d . U P A 1
H130 H 0.5293 0.0240 0.4286 0.030 Uiso 0.56(4) 1 calc R U P A 1
C131 C 0.5910(8) 0.0420(8) 0.3947(6) 0.024(4) Uani 0.56(4) 1 d . U P A 1
C132 C 0.6440(9) 0.0571(7) 0.4002(7) 0.022(4) Uani 0.56(4) 1 d . U P A 1
H132 H 0.6626 0.0601 0.3749 0.027 Uiso 0.56(4) 1 calc R U P A 1
C133 C 0.6696(12) 0.0679(9) 0.4435(9) 0.023(5) Uani 0.56(4) 1 d . U P A 1
H133 H 0.7049 0.0787 0.4477 0.027 Uiso 0.56(4) 1 calc R U P A 1
O12 O 0.5706(5) 0.0345(7) 0.3516(4) 0.028(3) Uani 0.56(4) 1 d . U P A 1
C134 C 0.5147(6) 0.0241(9) 0.3442(6) 0.037(5) Uani 0.56(4) 1 d . U P A 1
H13A H 0.5041 0.0194 0.3122 0.056 Uiso 0.56(4) 1 calc R U P A 1
H13B H 0.5080 -0.0024 0.3608 0.056 Uiso 0.56(4) 1 calc R U P A 1
H13C H 0.4942 0.0484 0.3546 0.056 Uiso 0.56(4) 1 calc R U P A 1
C328 C 0.6419(19) 0.0682(13) 0.4736(13) 0.027(9) Uani 0.44(4) 1 d . U P A 2
C330 C 0.5602(12) 0.0497(10) 0.4254(10) 0.031(6) Uani 0.44(4) 1 d . U P A 2
H330 H 0.5243 0.0404 0.4212 0.037 Uiso 0.44(4) 1 calc R U P A 2
C332 C 0.6393(13) 0.0694(10) 0.3951(11) 0.030(6) Uani 0.44(4) 1 d . U P A 2
H332 H 0.6576 0.0746 0.3699 0.036 Uiso 0.44(4) 1 calc R U P A 2
C333 C 0.6638(17) 0.0744(12) 0.4360(13) 0.029(8) Uani 0.44(4) 1 d . U P A 2
H333 H 0.7000 0.0830 0.4389 0.035 Uiso 0.44(4) 1 calc R U P A 2
C331 C 0.5869(12) 0.0565(10) 0.3892(10) 0.033(6) Uani 0.44(4) 1 d . U P A 2
C329 C 0.5848(13) 0.0560(10) 0.4672(11) 0.031(7) Uani 0.44(4) 1 d . U P A 2
H329 H 0.5658 0.0528 0.4922 0.037 Uiso 0.44(4) 1 calc R U P A 2
O312 O 0.5643(9) 0.0530(10) 0.3451(7) 0.041(5) Uani 0.44(4) 1 d . U P A 2
C334 C 0.5095(11) 0.0452(12) 0.3377(10) 0.047(7) Uani 0.44(4) 1 d . U P A 2
H33A H 0.4981 0.0433 0.3055 0.071 Uiso 0.44(4) 1 calc R U P A 2
H33B H 0.5015 0.0176 0.3520 0.071 Uiso 0.44(4) 1 calc R U P A 2
H33C H 0.4906 0.0691 0.3506 0.071 Uiso 0.44(4) 1 calc R U P A 2
C135 C 0.7185(3) -0.0500(2) 0.6605(2) 0.0219(13) Uani 1 1 d . . . . .
H135 H 0.7198 -0.0814 0.6697 0.026 Uiso 1 1 calc R U . . .
C136 C 0.6158(3) -0.0736(2) 0.6100(3) 0.0281(15) Uani 1 1 d . . . . .
C137 C 0.5841(3) -0.0625(3) 0.5712(3) 0.0364(18) Uani 1 1 d . . . . .
H137 H 0.5791 -0.0325 0.5637 0.044 Uiso 1 1 calc R U . . .
C138 C 0.5591(4) -0.0940(4) 0.5426(3) 0.052(3) Uani 1 1 d . . . . .
H138 H 0.5373 -0.0857 0.5161 0.062 Uiso 1 1 calc R U . . .
C139 C 0.5664(4) -0.1373(4) 0.5535(4) 0.052(3) Uani 1 1 d . U . . .
H139 H 0.5508 -0.1590 0.5336 0.063 Uiso 1 1 calc R U . . .
C140 C 0.5959(5) -0.1497(3) 0.5924(4) 0.054(3) Uani 1 1 d . U . . .
H140 H 0.5993 -0.1797 0.6000 0.065 Uiso 1 1 calc R U . . .
C141 C 0.6210(4) -0.1180(3) 0.6210(3) 0.040(2) Uani 1 1 d . . . . .
H141 H 0.6417 -0.1266 0.6480 0.048 Uiso 1 1 calc R U . . .
C142 C 0.6168(3) -0.0284(2) 0.6945(2) 0.0271(15) Uani 1 1 d . . . . .
C143 C 0.6060(3) 0.0120(2) 0.7116(3) 0.0280(15) Uani 1 1 d . . . . .
H143 H 0.6136 0.0377 0.6960 0.034 Uiso 1 1 calc R U . . .
C144 C 0.5842(3) 0.0152(3) 0.7515(3) 0.0318(16) Uani 1 1 d . . . . .
H144 H 0.5771 0.0431 0.7631 0.038 Uiso 1 1 calc R U . . .
C145 C 0.5727(4) -0.0218(3) 0.7745(3) 0.041(2) Uani 1 1 d . . . . .
H145 H 0.5593 -0.0195 0.8025 0.049 Uiso 1 1 calc R U . . .
C146 C 0.5808(5) -0.0618(3) 0.7564(4) 0.060(3) Uani 1 1 d . . . . .
H146 H 0.5707 -0.0874 0.7709 0.072 Uiso 1 1 calc R U . . .
C147 C 0.6035(5) -0.0651(3) 0.7175(3) 0.049(3) Uani 1 1 d . . . . .
H147 H 0.6103 -0.0932 0.7061 0.059 Uiso 1 1 calc R U . . .
C148 C 0.7294(4) -0.0321(3) 0.7590(3) 0.0346(18) Uani 1 1 d . . . . .
C149 C 0.7249(4) -0.0004(3) 0.7908(3) 0.039(2) Uani 1 1 d . . . . .
H149 H 0.7284 0.0296 0.7836 0.046 Uiso 1 1 calc R U . . .
C150 C 0.7154(5) -0.0127(4) 0.8334(3) 0.053(3) Uani 1 1 d . . . . .
H150 H 0.7130 0.0092 0.8555 0.063 Uiso 1 1 calc R U . . .
C151 C 0.7094(6) -0.0556(4) 0.8443(3) 0.065(3) Uani 1 1 d . . . . .
H151 H 0.7036 -0.0637 0.8738 0.078 Uiso 1 1 calc R U . . .
C152 C 0.7119(7) -0.0870(4) 0.8119(4) 0.078(4) Uani 1 1 d . . . . .
H152 H 0.7063 -0.1168 0.8189 0.093 Uiso 1 1 calc R U . . .
C153 C 0.7224(5) -0.0758(3) 0.7696(3) 0.052(3) Uani 1 1 d . . . . .
H153 H 0.7249 -0.0978 0.7477 0.063 Uiso 1 1 calc R U . . .
C154 C 0.8197(3) -0.0258(2) 0.7133(2) 0.0292(16) Uani 1 1 d . . . . .
C155 C 0.8379(4) -0.0678(2) 0.7240(2) 0.0323(17) Uani 1 1 d . . . . .
H155 H 0.8133 -0.0908 0.7261 0.039 Uiso 1 1 calc R U . . .
C156 C 0.8918(4) -0.0760(3) 0.7315(3) 0.041(2) Uani 1 1 d . . . . .
H156 H 0.9042 -0.1048 0.7382 0.049 Uiso 1 1 calc R U . . .
C157 C 0.9273(4) -0.0426(3) 0.7293(3) 0.049(2) Uani 1 1 d . . . . .
H157 H 0.9643 -0.0484 0.7348 0.059 Uiso 1 1 calc R U . . .
C158 C 0.9097(4) -0.0007(3) 0.7190(3) 0.042(2) Uani 1 1 d . . . . .
H158 H 0.9346 0.0223 0.7177 0.050 Uiso 1 1 calc R U . . .
C159 C 0.8553(4) 0.0079(2) 0.7106(3) 0.0330(17) Uani 1 1 d . . . . .
H159 H 0.8430 0.0366 0.7030 0.040 Uiso 1 1 calc R U . . .
C160 C 0.8137(3) -0.0753(2) 0.6200(2) 0.0239(14) Uani 1 1 d . . . . .
C161 C 0.8618(3) -0.0580(3) 0.6104(2) 0.0299(16) Uani 1 1 d . . . . .
H161 H 0.8638 -0.0283 0.6017 0.036 Uiso 1 1 calc R U . . .
C162 C 0.9069(3) -0.0840(3) 0.6134(3) 0.0367(18) Uani 1 1 d . . . . .
H162 H 0.9397 -0.0721 0.6071 0.044 Uiso 1 1 calc R U . . .
C163 C 0.9037(4) -0.1275(3) 0.6258(3) 0.040(2) Uani 1 1 d . . . . .
H163 H 0.9344 -0.1453 0.6273 0.048 Uiso 1 1 calc R U . . .
C164 C 0.8571(3) -0.1451(3) 0.6361(3) 0.0341(18) Uani 1 1 d . . . . .
H164 H 0.8557 -0.1747 0.6451 0.041 Uiso 1 1 calc R U . . .
C165 C 0.8117(3) -0.1191(2) 0.6331(2) 0.0260(15) Uani 1 1 d . . . . .
H165 H 0.7792 -0.1312 0.6401 0.031 Uiso 1 1 calc R U . . .
C166 C 0.7202(3) -0.0623(2) 0.5615(2) 0.0207(13) Uani 1 1 d . . . . .
C167 C 0.7089(3) -0.1070(2) 0.5562(3) 0.0272(15) Uani 1 1 d . . . . .
H167 H 0.7174 -0.1263 0.5806 0.033 Uiso 1 1 calc R U . . .
C168 C 0.6854(3) -0.1232(3) 0.5156(3) 0.0330(18) Uani 1 1 d . . . . .
H168 H 0.6777 -0.1534 0.5123 0.040 Uiso 1 1 calc R U . . .
C169 C 0.6733(3) -0.0954(3) 0.4800(3) 0.0344(18) Uani 1 1 d . . . . .
H169 H 0.6578 -0.1066 0.4520 0.041 Uiso 1 1 calc R U . . .
C170 C 0.6834(3) -0.0518(3) 0.4845(3) 0.0362(18) Uani 1 1 d . . . . .
H170 H 0.6740 -0.0327 0.4600 0.043 Uiso 1 1 calc R U . . .
C171 C 0.7072(3) -0.0353(2) 0.5249(2) 0.0246(14) Uani 1 1 d . . . . .
H171 H 0.7149 -0.0050 0.5275 0.030 Uiso 1 1 calc R U . . .
C172 C 0.7184(2) 0.2362(2) 0.5880(2) 0.0182(12) Uani 1 1 d . . . . .
H172 H 0.7146 0.2677 0.5794 0.022 Uiso 1 1 calc R U . . .
C173 C 0.6135(3) 0.2156(3) 0.5341(3) 0.0351(18) Uani 1 1 d . . . . .
C174 C 0.5980(3) 0.1789(3) 0.5086(3) 0.0322(16) Uani 1 1 d . . . . .
H174 H 0.6109 0.1509 0.5181 0.039 Uiso 1 1 calc R U . . .
C175 C 0.5639(4) 0.1830(4) 0.4694(4) 0.051(2) Uani 1 1 d . . . . .
H175 H 0.5548 0.1578 0.4517 0.062 Uiso 1 1 calc R U . . .
C176 C 0.5433(4) 0.2220(4) 0.4559(4) 0.063(3) Uani 1 1 d . . . . .
H176 H 0.5209 0.2246 0.4284 0.076 Uiso 1 1 calc R U . . .
C177 C 0.5551(6) 0.2580(5) 0.4824(5) 0.090(5) Uani 1 1 d . . . . .
H177 H 0.5389 0.2852 0.4741 0.109 Uiso 1 1 calc R U . . .
C178 C 0.5902(6) 0.2551(4) 0.5211(5) 0.085(5) Uani 1 1 d . . . . .
H178 H 0.5983 0.2804 0.5388 0.101 Uiso 1 1 calc R U . . .
C179 C 0.6106(3) 0.2382(3) 0.6218(3) 0.0327(18) Uani 1 1 d . . . . .
C180 C 0.6049(4) 0.2825(3) 0.6229(4) 0.055(3) Uani 1 1 d . U . . .
H180 H 0.6295 0.3006 0.6102 0.066 Uiso 1 1 calc R U . . .
C181 C 0.5639(5) 0.3013(4) 0.6424(5) 0.063(3) Uani 1 1 d . U . . .
H181 H 0.5596 0.3321 0.6416 0.075 Uiso 1 1 calc R U . . .
C182 C 0.5303(4) 0.2766(3) 0.6621(4) 0.046(2) Uani 1 1 d . . . . .
H182 H 0.5007 0.2894 0.6737 0.056 Uiso 1 1 calc R U . . .
C183 C 0.5388(4) 0.2328(3) 0.6655(3) 0.046(2) Uani 1 1 d . . . . .
H183 H 0.5170 0.2153 0.6819 0.055 Uiso 1 1 calc R U . . .
C184 C 0.5794(3) 0.2135(3) 0.6451(3) 0.0362(18) Uani 1 1 d . . . . .
H184 H 0.5852 0.1829 0.6476 0.043 Uiso 1 1 calc R U . . .
C185 C 0.7143(5) 0.3059(3) 0.6783(3) 0.053(3) Uani 1 1 d . U . . .
H185 H 0.7305 0.3205 0.6557 0.063 Uiso 1 1 calc R U . . .
C186 C 0.6865(5) 0.3297(3) 0.7077(4) 0.056(3) Uani 1 1 d . U . . .
H186 H 0.6821 0.3603 0.7037 0.067 Uiso 1 1 calc R U . . .
C187 C 0.6654(4) 0.3090(3) 0.7422(3) 0.0365(19) Uani 1 1 d . . . . .
H187 H 0.6457 0.3250 0.7616 0.044 Uiso 1 1 calc R U . . .
C188 C 0.6734(4) 0.2652(3) 0.7480(3) 0.0364(18) Uani 1 1 d . . . . .
H188 H 0.6604 0.2509 0.7725 0.044 Uiso 1 1 calc R U . . .
C189 C 0.7000(3) 0.2414(3) 0.7189(3) 0.0313(16) Uani 1 1 d . . . . .
H189 H 0.7058 0.2110 0.7239 0.038 Uiso 1 1 calc R U . . .
C190 C 0.7182(3) 0.2613(2) 0.6825(2) 0.0236(14) Uani 1 1 d . . . . .
C191 C 0.8163(3) 0.2579(3) 0.6471(3) 0.0305(16) Uani 1 1 d . . . . .
C192 C 0.8220(5) 0.2981(4) 0.6287(4) 0.063(3) Uani 1 1 d . . . . .
H192 H 0.7922 0.3128 0.6135 0.075 Uiso 1 1 calc R U . . .
C193 C 0.8725(5) 0.3172(4) 0.6326(5) 0.071(4) Uani 1 1 d . U . . .
H193 H 0.8765 0.3448 0.6192 0.085 Uiso 1 1 calc R U . . .
C194 C 0.9159(5) 0.2976(5) 0.6549(4) 0.064(3) Uani 1 1 d . U . . .
H194 H 0.9495 0.3115 0.6573 0.077 Uiso 1 1 calc R U . . .
C195 C 0.9103(4) 0.2580(4) 0.6737(3) 0.055(3) Uani 1 1 d . . . . .
H195 H 0.9402 0.2440 0.6896 0.066 Uiso 1 1 calc R U . . .
C196 C 0.8604(3) 0.2376(4) 0.6696(3) 0.045(2) Uani 1 1 d . . . . .
H196 H 0.8570 0.2096 0.6825 0.054 Uiso 1 1 calc R U . . .
C197 C 0.8183(7) 0.2296(5) 0.5449(6) 0.016(3) Uani 0.634(19) 1 d . U P B 1
C198 C 0.8644(5) 0.2084(4) 0.5642(4) 0.023(3) Uani 0.634(19) 1 d . . P B 1
H198 H 0.8614 0.1820 0.5802 0.027 Uiso 0.634(19) 1 calc R U P B 1
C199 C 0.9151(5) 0.2255(5) 0.5601(5) 0.031(3) Uani 0.634(19) 1 d . U P B 1
H199 H 0.9460 0.2113 0.5741 0.037 Uiso 0.634(19) 1 calc R U P B 1
C200 C 0.9194(5) 0.2634(5) 0.5353(5) 0.035(3) Uani 0.634(19) 1 d . . P B 1
H200 H 0.9533 0.2753 0.5322 0.041 Uiso 0.634(19) 1 calc R U P B 1
C201 C 0.8748(6) 0.2832(4) 0.5156(5) 0.037(4) Uani 0.634(19) 1 d . . P B 1
H201 H 0.8782 0.3087 0.4983 0.044 Uiso 0.634(19) 1 calc R U P B 1
C202 C 0.8242(5) 0.2672(4) 0.5199(5) 0.026(3) Uani 0.634(19) 1 d . . P B 1
H202 H 0.7938 0.2819 0.5057 0.031 Uiso 0.634(19) 1 calc R U P B 1
C397 C 0.8267(5) 0.2254(5) 0.5511(7) 0.021(9) Uani 0.366(19) 1 d G U P B 2
C398 C 0.8664(7) 0.1939(4) 0.5562(7) 0.031(4) Uani 0.366(19) 1 d G U P B 2
H398 H 0.8575 0.1641 0.5600 0.038 Uiso 0.366(19) 1 calc R U P B 2
C399 C 0.9191(6) 0.2059(5) 0.5556(6) 0.031(4) Uani 0.366(19) 1 d G U P B 2
H399 H 0.9462 0.1844 0.5590 0.038 Uiso 0.366(19) 1 calc R U P B 2
C400 C 0.9321(5) 0.2495(6) 0.5500(6) 0.031(4) Uani 0.366(19) 1 d G U P B 2
H400 H 0.9681 0.2578 0.5497 0.038 Uiso 0.366(19) 1 calc R U P B 2
C401 C 0.8924(7) 0.2810(4) 0.5450(7) 0.037(6) Uani 0.366(19) 1 d G U P B 2
H401 H 0.9013 0.3108 0.5412 0.044 Uiso 0.366(19) 1 calc R U P B 2
C402 C 0.8398(6) 0.2690(5) 0.5456(7) 0.028(5) Uani 0.366(19) 1 d G U P B 2
H402 H 0.8127 0.2905 0.5422 0.033 Uiso 0.366(19) 1 calc R U P B 2
C203 C 0.7204(6) 0.2125(5) 0.4937(4) 0.019(3) Uani 0.648(16) 1 d . U P B 1
C204 C 0.7212(8) 0.1782(7) 0.4637(5) 0.025(3) Uani 0.648(16) 1 d . U P B 1
H204 H 0.7380 0.1516 0.4735 0.030 Uiso 0.648(16) 1 calc R U P B 1
C205 C 0.6980(7) 0.1820(7) 0.4198(5) 0.033(3) Uani 0.648(16) 1 d . U P B 1
H205 H 0.6987 0.1584 0.3994 0.040 Uiso 0.648(16) 1 calc R U P B 1
C206 C 0.6736(6) 0.2216(5) 0.4065(4) 0.036(3) Uani 0.648(16) 1 d . U P B 1
H206 H 0.6575 0.2248 0.3766 0.043 Uiso 0.648(16) 1 calc R U P B 1
C207 C 0.6722(5) 0.2561(4) 0.4358(4) 0.034(3) Uani 0.648(16) 1 d . U P B 1
H207 H 0.6546 0.2824 0.4261 0.041 Uiso 0.648(16) 1 calc R U P B 1
C208 C 0.6965(5) 0.2524(4) 0.4793(4) 0.026(3) Uani 0.648(16) 1 d . U P B 1
H208 H 0.6970 0.2765 0.4992 0.031 Uiso 0.648(16) 1 calc R U P B 1
C403 C 0.6939(11) 0.1945(6) 0.4181(8) 0.040(10) Uani 0.352(16) 1 d G U P B 2
H403 H 0.6808 0.1713 0.3990 0.048 Uiso 0.352(16) 1 calc R U P B 2
C404 C 0.7133(11) 0.1859(5) 0.4624(9) 0.034(12) Uani 0.352(16) 1 d G U P B 2
H404 H 0.7134 0.1568 0.4735 0.041 Uiso 0.352(16) 1 calc R U P B 2
C405 C 0.7325(9) 0.2197(7) 0.4905(6) 0.027(8) Uani 0.352(16) 1 d G U P B 2
C408 C 0.7324(8) 0.2623(6) 0.4743(6) 0.043(7) Uani 0.352(16) 1 d G U P B 2
H408 H 0.7455 0.2854 0.4935 0.051 Uiso 0.352(16) 1 calc R U P B 2
C407 C 0.7130(9) 0.2709(5) 0.4300(6) 0.051(8) Uani 0.352(16) 1 d G U P B 2
H407 H 0.7129 0.2999 0.4190 0.061 Uiso 0.352(16) 1 calc R U P B 2
C406 C 0.6937(10) 0.2370(7) 0.4020(5) 0.051(8) Uani 0.352(16) 1 d G U P B 2
H406 H 0.6805 0.2429 0.3717 0.061 Uiso 0.352(16) 1 calc R U P B 2
C209 C 0.5407(3) 0.0773(3) 0.5977(3) 0.0282(15) Uani 1 1 d . . . . .
C210 C 0.4838(4) 0.0924(3) 0.5979(3) 0.056(3) Uani 1 1 d D U . . .
C211 C 0.7966(3) 0.1248(3) 0.7680(3) 0.0329(17) Uani 1 1 d . . . . .
C212 C 0.7979(4) 0.1306(3) 0.8185(3) 0.065(4) Uani 1 1 d D . . . .
C213 C 0.8099(3) 0.0558(3) 0.5063(3) 0.0273(15) Uani 1 1 d . . . . .
C214 C 0.8196(5) 0.0378(4) 0.4597(3) 0.052(3) Uani 1 1 d . . . . .
C215 C 0.6695(5) 0.3878(5) -0.0066(4) 0.080(5) Uani 1 1 d . . . . .
H21A H 0.6470 0.4139 -0.0097 0.121 Uiso 1 1 calc R U . . .
H21B H 0.7029 0.3939 -0.0187 0.121 Uiso 1 1 calc R U . . .
H21C H 0.6513 0.3635 -0.0231 0.121 Uiso 1 1 calc R U . . .
C216 C 0.6806(3) 0.3762(3) 0.0406(3) 0.039(2) Uani 1 1 d . . . . .
C217 C 0.6540(5) 0.4032(4) 0.0740(4) 0.060(3) Uani 1 1 d . . . . .
H21D H 0.6337 0.4269 0.0583 0.089 Uiso 1 1 calc R U . . .
H21E H 0.6302 0.3845 0.0888 0.089 Uiso 1 1 calc R U . . .
H21F H 0.6812 0.4156 0.0964 0.089 Uiso 1 1 calc R U . . .
C218 C 0.8569(7) 0.1987(6) 0.4311(5) 0.037(2) Uani 0.5 1 d . U P . .
H21G H 0.8733 0.1748 0.4495 0.055 Uiso 0.5 1 calc R U P . .
H21H H 0.8400 0.2191 0.4501 0.055 Uiso 0.5 1 calc R U P . .
H21I H 0.8302 0.1869 0.4081 0.055 Uiso 0.5 1 calc R U P . .
C219 C 0.8975(7) 0.2216(6) 0.4099(5) 0.037(2) Uani 0.5 1 d . U P . .
C220 C 0.9507(7) 0.2080(6) 0.4231(5) 0.037(2) Uani 0.5 1 d . . P . .
H22A H 0.9507 0.1824 0.4427 0.055 Uiso 0.5 1 calc R U P . .
H22B H 0.9675 0.2003 0.3966 0.055 Uiso 0.5 1 calc R U P . .
H22C H 0.9706 0.2318 0.4392 0.055 Uiso 0.5 1 calc R U P . .
C221 C 0.9352(6) 0.1687(7) 0.9297(5) 0.039(2) Uani 0.5 1 d . . P . .
H22D H 0.9136 0.1545 0.9504 0.058 Uiso 0.5 1 calc R U P . .
H22E H 0.9368 0.1500 0.9035 0.058 Uiso 0.5 1 calc R U P . .
H22F H 0.9711 0.1735 0.9447 0.058 Uiso 0.5 1 calc R U P . .
C222 C 0.9134(6) 0.2069(7) 0.9166(5) 0.039(2) Uani 0.5 1 d . . P . .
C223 C 0.8664(6) 0.2190(7) 0.9354(5) 0.039(2) Uani 0.5 1 d . . P . .
H22G H 0.8570 0.1957 0.9553 0.058 Uiso 0.5 1 calc R U P . .
H22H H 0.8728 0.2461 0.9525 0.058 Uiso 0.5 1 calc R U P . .
H22I H 0.8373 0.2234 0.9114 0.058 Uiso 0.5 1 calc R U P . .
C224 C 0.9410(10) 1.0202(8) 0.8583(8) 0.065(6) Uani 0.5 1 d . U P . .
H22J H 0.9144 1.0433 0.8526 0.097 Uiso 0.5 1 calc R U P . .
H22K H 0.9561 1.0209 0.8898 0.097 Uiso 0.5 1 calc R U P . .
H22L H 0.9694 1.0248 0.8394 0.097 Uiso 0.5 1 calc R U P . .
C225 C 0.9178(7) 0.9805(7) 0.8487(5) 0.039(4) Uani 0.5 1 d . U P . .
C226 C 0.8616(7) 0.9843(6) 0.8356(5) 0.034(3) Uani 0.5 1 d . U P . .
H22M H 0.8514 1.0152 0.8347 0.052 Uiso 0.5 1 calc R U P . .
H22N H 0.8525 0.9714 0.8058 0.052 Uiso 0.5 1 calc R U P . .
H22O H 0.8424 0.9689 0.8572 0.052 Uiso 0.5 1 calc R U P . .
C227 C 0.6890(6) 0.7611(4) 0.6880(5) 0.070(4) Uani 1 1 d . . . . .
H22P H 0.6643 0.7430 0.7025 0.105 Uiso 1 1 calc R U . . .
H22Q H 0.6789 0.7608 0.6555 0.105 Uiso 1 1 calc R U . . .
H22R H 0.7250 0.7496 0.6949 0.105 Uiso 1 1 calc R U . . .
C228 C 0.6871(4) 0.8070(3) 0.7048(3) 0.045(2) Uani 1 1 d . . . . .
C229 C 0.6488(6) 0.8158(4) 0.7382(4) 0.073(4) Uani 1 1 d . . . . .
H22S H 0.6307 0.7886 0.7445 0.109 Uiso 1 1 calc R U . . .
H22T H 0.6682 0.8270 0.7660 0.109 Uiso 1 1 calc R U . . .
H22U H 0.6226 0.8375 0.7260 0.109 Uiso 1 1 calc R U . . .
C230 C 0.0183(11) 0.0613(8) 0.4903(8) 0.066(7) Uani 0.5 1 d . . P . .
H23A H -0.0141 0.0437 0.4864 0.099 Uiso 0.5 1 calc R U P . .
H23B H 0.0346 0.0614 0.4624 0.099 Uiso 0.5 1 calc R U P . .
H23C H 0.0433 0.0489 0.5144 0.099 Uiso 0.5 1 calc R U P . .
C231 C 0.0059(7) 0.1037(8) 0.5012(6) 0.045(5) Uani 0.5 1 d . . P . .
C232 C -0.0486(11) 0.1145(11) 0.5079(9) 0.083(9) Uani 0.5 1 d . . P . .
H23D H -0.0712 0.0888 0.5014 0.124 Uiso 0.5 1 calc R U P . .
H23E H -0.0498 0.1236 0.5390 0.124 Uiso 0.5 1 calc R U P . .
H23F H -0.0614 0.1384 0.4878 0.124 Uiso 0.5 1 calc R U P . .
C233 C 0.9949(10) 0.7740(7) 0.2018(7) 0.059(6) Uani 0.5 1 d . . P . .
H23G H 1.0201 0.7627 0.1825 0.089 Uiso 0.5 1 calc R U P . .
H23H H 0.9895 0.7522 0.2246 0.089 Uiso 0.5 1 calc R U P . .
H23I H 0.9610 0.7802 0.1838 0.089 Uiso 0.5 1 calc R U P . .
C234 C 1.0159(6) 0.8141(5) 0.2236(6) 0.032(3) Uani 0.5 1 d . . P . .
C235 C 1.0640(10) 0.8306(11) 0.2173(9) 0.080(9) Uani 0.5 1 d . . P . .
H23J H 1.0803 0.8122 0.1961 0.120 Uiso 0.5 1 calc R U P . .
H23K H 1.0596 0.8604 0.2054 0.120 Uiso 0.5 1 calc R U P . .
H23L H 1.0869 0.8313 0.2460 0.120 Uiso 0.5 1 calc R U P . .
C239 C 0.6568(5) 0.3793(5) 0.5030(4) 0.078(4) Uani 1 1 d . . . . .
H23M H 0.6367 0.4066 0.5014 0.117 Uiso 1 1 calc R U . . .
H23N H 0.6852 0.3813 0.4837 0.117 Uiso 1 1 calc R U . . .
H23O H 0.6331 0.3550 0.4930 0.117 Uiso 1 1 calc R U . . .
C238 C 0.6920(7) 0.7890(6) 0.2239(6) 0.105(5) Uani 1 1 d . U . . .
H23P H 0.6898 0.7574 0.2186 0.158 Uiso 1 1 calc R U . . .
H23Q H 0.7107 0.7946 0.2537 0.158 Uiso 1 1 calc R U . . .
H23R H 0.6562 0.8012 0.2218 0.158 Uiso 1 1 calc R U . . .
C237 C 0.7195(4) 0.8084(3) 0.1918(4) 0.050(2) Uani 1 1 d . U . . .
C236 C 0.7408(8) 0.7800(5) 0.1572(6) 0.106(5) Uani 1 1 d . U . . .
H23S H 0.7313 0.7495 0.1620 0.159 Uiso 1 1 calc R U . . .
H23T H 0.7254 0.7893 0.1273 0.159 Uiso 1 1 calc R U . . .
H23U H 0.7795 0.7829 0.1598 0.159 Uiso 1 1 calc R U . . .
C240 C 0.6801(4) 0.3715(3) 0.5494(4) 0.045(2) Uani 1 1 d . . . . .
C241 C 0.6671(8) 0.4034(5) 0.5836(6) 0.111(7) Uani 1 1 d . . . . .
H24A H 0.6452 0.4269 0.5690 0.167 Uiso 1 1 calc R U . . .
H24B H 0.6475 0.3886 0.6053 0.167 Uiso 1 1 calc R U . . .
H24C H 0.6999 0.4157 0.5990 0.167 Uiso 1 1 calc R U . . .
C242 C 0.9348(11) 0.0717(8) 0.3085(9) 0.070(7) Uani 0.5 1 d . U P . .
H24D H 0.9400 0.0929 0.2851 0.105 Uiso 0.5 1 calc R U P . .
H24E H 0.9618 0.0488 0.3091 0.105 Uiso 0.5 1 calc R U P . .
H24F H 0.8994 0.0586 0.3022 0.105 Uiso 0.5 1 calc R U P . .
C243 C 0.9386(7) 0.0906(6) 0.3456(6) 0.036(4) Uani 0.5 1 d . U P . .
C244 C 0.9344(17) 0.0744(14) 0.3812(14) 0.128(14) Uani 0.5 1 d . U P . .
H24G H 0.9393 0.0969 0.4045 0.192 Uiso 0.5 1 calc R U P . .
H24H H 0.8990 0.0615 0.3806 0.192 Uiso 0.5 1 calc R U P . .
H24I H 0.9613 0.0517 0.3875 0.192 Uiso 0.5 1 calc R U P . .
O1 O 0.5017(3) 0.1616(3) 0.3102(3) 0.065(2) Uani 1 1 d . U . . .
O2 O 1.0350(2) 0.1731(2) 0.2694(2) 0.0429(15) Uani 1 1 d . . . . .
O3 O 0.5522(2) 0.06000(19) -0.15590(17) 0.0307(12) Uani 1 1 d . . . . .
O4 O 0.5693(2) 0.05083(19) 0.1053(2) 0.0374(14) Uani 1 1 d . . . . .
O5 O 0.5611(2) 0.12340(19) 0.0941(2) 0.0387(14) Uani 1 1 d . . . . .
O6 O 0.7881(3) 0.09572(19) 0.25816(19) 0.0459(17) Uani 1 1 d . . . . .
O7 O 0.7727(2) 0.16668(17) 0.24296(17) 0.0277(11) Uani 1 1 d . . . . .
O8 O 0.8303(3) 0.0346(2) 0.0326(2) 0.055(2) Uani 1 1 d . . . . .
O9 O 0.8044(3) 0.0998(2) 0.0050(2) 0.0483(17) Uani 1 1 d . . . . .
O10 O 0.5043(2) 0.1798(2) 0.8275(2) 0.0403(14) Uani 1 1 d . . . . .
O11 O 1.0704(3) 0.0322(3) 0.6315(3) 0.071(2) Uani 1 1 d . . . . .
O15 O 0.7944(3) 0.08655(19) 0.7561(2) 0.0424(15) Uani 1 1 d . . . . .
O16 O 0.7986(3) 0.1588(2) 0.7462(2) 0.0475(17) Uani 1 1 d . . . . .
O17 O 0.8147(2) 0.02816(18) 0.53562(19) 0.0330(12) Uani 1 1 d . . . . .
O18 O 0.7966(3) 0.0948(2) 0.5063(2) 0.0410(15) Uani 1 1 d . . . . .
O19 O 0.7075(3) 0.3455(2) 0.0540(2) 0.0456(16) Uani 1 1 d . . . . .
O20 O 0.8862(8) 0.2509(5) 0.3868(5) 0.083(7) Uani 0.5 1 d . . P . .
O21 O 0.9323(5) 0.2298(5) 0.8917(4) 0.043(3) Uani 0.5 1 d . U P . .
O22 O 0.9383(7) 0.9460(6) 0.8518(5) 0.069(5) Uani 0.5 1 d . . P . .
O23 O 0.7141(3) 0.8358(2) 0.6920(3) 0.0560(19) Uani 1 1 d . . . . .
O24 O 0.0360(7) 0.1283(7) 0.5070(7) 0.090(7) Uani 0.5 1 d . . P . .
O25 O 0.9904(5) 0.8313(4) 0.2476(5) 0.049(4) Uani 0.5 1 d . . P . .
O26 O 0.7292(3) 0.8453(2) 0.1881(3) 0.0561(19) Uani 1 1 d . . . . .
O27 O 0.7066(3) 0.3404(2) 0.5604(2) 0.0517(18) Uani 1 1 d . . . . .
O28 O 0.9658(9) 0.1252(8) 0.3515(8) 0.101(7) Uani 0.5 1 d . U P . .
F1 F 0.4640(2) 0.0461(2) 0.0800(4) 0.098(3) Uani 1 1 d . . . . .
F2 F 0.4576(2) 0.1129(2) 0.0730(2) 0.0596(17) Uani 1 1 d . . . . .
F3 F 0.4688(3) 0.0865(4) 0.1372(2) 0.102(3) Uani 1 1 d . . . . .
F4 F 0.7645(5) 0.1102(3) 0.3401(3) 0.117(3) Uani 1 1 d D U . . .
F5 F 0.8234(5) 0.1594(4) 0.3348(4) 0.149(4) Uani 1 1 d D U . . .
F6 F 0.7423(4) 0.1732(3) 0.3240(3) 0.116(3) Uani 1 1 d D U . . .
F8 F 0.8241(10) 0.0073(6) -0.0510(8) 0.109(8) Uani 0.425(16) 1 d D U P C 1
F7 F 0.8896(6) 0.0497(8) -0.0422(6) 0.089(7) Uani 0.425(16) 1 d D U P C 1
F9 F 0.8166(7) 0.0710(5) -0.0758(4) 0.056(5) Uani 0.425(16) 1 d D U P C 1
F71 F 0.8711(5) 0.0169(4) -0.0416(3) 0.060(4) Uani 0.575(16) 1 d D U P C 2
F81 F 0.8521(7) 0.0802(4) -0.0657(5) 0.091(5) Uani 0.575(16) 1 d D U P C 2
F91 F 0.7934(5) 0.0310(6) -0.0672(5) 0.095(5) Uani 0.575(16) 1 d D U P C 2
F10 F 0.4500(5) 0.0632(5) 0.5759(4) 0.091(2) Uani 0.684(11) 1 d D U P D 1
F11 F 0.4742(5) 0.1293(4) 0.5746(4) 0.091(2) Uani 0.684(11) 1 d D U P D 1
F12 F 0.4690(6) 0.0978(4) 0.6388(4) 0.091(2) Uani 0.684(11) 1 d D U P D 1
O13 O 0.5429(4) 0.0441(3) 0.5729(4) 0.042(3) Uani 0.684(11) 1 d . . P D 1
O14 O 0.5757(3) 0.0935(3) 0.6233(3) 0.032(2) Uani 0.684(11) 1 d . . P D 1
F310 F 0.4439(9) 0.0894(9) 0.5685(8) 0.091(2) Uani 0.316(11) 1 d D U P D 2
F311 F 0.4860(10) 0.1349(7) 0.6075(9) 0.091(2) Uani 0.316(11) 1 d D U P D 2
F312 F 0.4636(12) 0.0783(9) 0.6348(8) 0.091(2) Uani 0.316(11) 1 d D U P D 2
O314 O 0.5643(12) 0.1153(11) 0.6075(12) 0.072(8) Uani 0.316(11) 1 d . U P D 2
O313 O 0.5583(11) 0.0466(10) 0.6000(11) 0.061(7) Uani 0.316(11) 1 d . U P D 2
Ag10 Ag 0.66469(4) 0.13131(2) 0.61352(5) 0.0216(2) Uani 0.892(5) 1 d . . P D 1
Ag20 Ag 0.6563(3) 0.1335(2) 0.5967(4) 0.0216(2) Uani 0.108(5) 1 d . . P D 2
F13 F 0.7579(5) 0.1130(6) 0.8351(6) 0.067(6) Uani 0.500(15) 1 d D . P E 1
F14 F 0.8411(5) 0.1041(4) 0.8387(4) 0.058(4) Uani 0.500(15) 1 d D U P E 1
F15 F 0.8127(7) 0.1676(4) 0.8362(5) 0.078(5) Uani 0.500(15) 1 d D U P E 1
F313 F 0.7636(6) 0.1663(4) 0.8259(5) 0.069(5) Uani 0.500(15) 1 d D . P E 2
F314 F 0.8398(6) 0.1456(6) 0.8401(5) 0.081(5) Uani 0.500(15) 1 d D U P E 2
F315 F 0.7755(7) 0.1012(5) 0.8400(7) 0.072(6) Uani 0.500(15) 1 d D U P E 2
F16 F 0.8669(3) 0.0186(2) 0.4606(2) 0.0681(19) Uani 1 1 d . . . . .
F17 F 0.7844(4) 0.0060(3) 0.4461(3) 0.093(3) Uani 1 1 d . . . . .
F18 F 0.8145(5) 0.0663(3) 0.4278(2) 0.118(4) Uani 1 1 d . . . . .
P1 P 0.66921(7) -0.02609(5) 0.14235(5) 0.0175(3) Uani 1 1 d . . . . .
P2 P 0.77098(7) -0.01184(5) 0.20279(5) 0.0162(3) Uani 1 1 d . . . . .
P3 P 0.77450(7) -0.03548(6) 0.10741(6) 0.0198(3) Uani 1 1 d . . . . .
P4 P 0.64887(6) 0.21390(6) 0.07217(6) 0.0188(3) Uani 1 1 d . . . . .
P5 P 0.74349(6) 0.23486(5) 0.13929(5) 0.0137(3) Uani 1 1 d . . . . .
P6 P 0.75988(7) 0.20610(5) 0.04712(5) 0.0169(3) Uani 1 1 d . . . . .
P7 P 0.64889(8) -0.03058(5) 0.64384(6) 0.0227(4) Uani 1 1 d . . . . .
P8 P 0.74889(8) -0.01331(6) 0.70584(6) 0.0248(4) Uani 1 1 d . . . . .
P9 P 0.75619(7) -0.03936(5) 0.61192(6) 0.0197(3) Uani 1 1 d . . . . .
P10 P 0.65248(7) 0.20772(6) 0.58772(7) 0.0230(4) Uani 1 1 d . . . . .
P11 P 0.75367(7) 0.22823(6) 0.64570(6) 0.0203(3) Uani 1 1 d . . . . .
P12 P 0.75591(7) 0.20388(5) 0.54894(6) 0.0176(3) Uani 1 1 d . . . . .
Ag1 Ag 0.66879(2) 0.04744(2) 0.11248(2) 0.02591(11) Uani 1 1 d . . . . .
Ag2 Ag 0.75187(2) 0.06481(2) 0.18732(2) 0.02154(10) Uani 1 1 d . . . . .
Ag3 Ag 0.79081(3) 0.04261(2) 0.10098(2) 0.03220(14) Uani 1 1 d . . . . .
Ag4 Ag 0.65453(2) 0.13901(2) 0.09902(2) 0.02484(11) Uani 1 1 d . . . . .
Ag5 Ag 0.75459(2) 0.15775(2) 0.16056(2) 0.01874(10) Uani 1 1 d . . . . .
Ag6 Ag 0.75997(2) 0.12747(2) 0.06720(2) 0.02200(10) Uani 1 1 d . . . . .
Ag7 Ag 0.65111(2) 0.03829(2) 0.60733(2) 0.02665(11) Uani 1 1 d . . . . .
Ag8 Ag 0.73302(3) 0.06270(2) 0.69021(2) 0.03293(14) Uani 1 1 d . . . . .
Ag9 Ag 0.77173(3) 0.03912(2) 0.60342(2) 0.02860(12) Uani 1 1 d . . . . .
Ag11 Ag 0.76431(2) 0.15014(2) 0.66704(2) 0.02819(12) Uani 1 1 d . . . . .
Ag12 Ag 0.76182(2) 0.12693(2) 0.56954(2) 0.02473(11) Uani 1 1 d . . . . .

loop_
_atom_site_aniso_label
_atom_site_aniso_U_11
_atom_site_aniso_U_22
_atom_site_aniso_U_33
_atom_site_aniso_U_23
_atom_site_aniso_U_13
_atom_site_aniso_U_12
C1 0.023(3) 0.018(3) 0.023(3) 0.006(2) 0.003(3) 0.002(2)
C2 0.024(3) 0.020(3) 0.027(3) 0.006(3) -0.001(3) -0.007(3)
C3 0.039(2) 0.084(4) 0.030(2) 0.003(2) 0.0114(19) 0.007(2)
C4 0.033(4) 0.048(5) 0.030(4) -0.011(4) 0.002(3) 0.001(4)
C5 0.022(4) 0.059(6) 0.041(5) -0.008(4) 0.003(3) 0.002(4)
C6 0.039(2) 0.084(4) 0.030(2) 0.003(2) 0.0114(19) 0.007(2)
C7 0.039(2) 0.084(4) 0.030(2) 0.003(2) 0.0114(19) 0.007(2)
C8 0.039(2) 0.084(4) 0.030(2) 0.003(2) 0.0114(19) 0.007(2)
C9 0.094(8) 0.129(9) 0.070(7) -0.017(7) 0.035(6) 0.003(7)
C10 0.027(3) 0.023(3) 0.022(3) 0.001(3) 0.008(3) -0.002(3)
C11 0.023(3) 0.025(3) 0.028(4) 0.006(3) 0.004(3) 0.007(3)
C12 0.016(3) 0.022(3) 0.029(4) 0.008(3) -0.005(3) -0.004(2)
C13 0.028(4) 0.022(3) 0.039(4) 0.002(3) 0.002(3) -0.002(3)
C14 0.023(4) 0.026(4) 0.047(5) 0.007(3) -0.004(3) 0.001(3)
C15 0.032(4) 0.023(4) 0.041(4) 0.004(3) -0.010(3) -0.005(3)
C16 0.038(4) 0.025(4) 0.034(4) 0.002(3) -0.006(3) -0.001(3)
C17 0.026(4) 0.026(4) 0.033(4) 0.006(3) -0.001(3) -0.003(3)
C18 0.039(5) 0.037(5) 0.066(7) -0.005(4) -0.017(5) -0.003(4)
C19 0.036(4) 0.037(4) 0.018(3) -0.004(3) 0.001(3) -0.010(3)
C20 0.032(4) 0.020(3) 0.021(3) -0.002(3) 0.004(3) -0.008(3)
C21 0.032(4) 0.025(4) 0.020(3) -0.002(3) -0.001(3) -0.005(3)
C22 0.035(4) 0.034(4) 0.024(4) -0.005(3) 0.010(3) -0.007(3)
C23 0.028(4) 0.036(4) 0.025(4) -0.009(3) 0.003(3) -0.005(3)
C24 0.030(4) 0.022(3) 0.020(3) -0.006(3) -0.005(3) 0.003(3)
C25 0.025(3) 0.034(4) 0.018(3) -0.002(3) 0.003(3) 0.000(3)
C26 0.024(3) 0.031(4) 0.021(3) 0.001(3) -0.001(3) -0.001(3)
C27 0.028(4) 0.050(5) 0.034(4) -0.006(4) -0.010(3) 0.002(4)
C28 0.019(3) 0.015(3) 0.020(3) -0.003(2) 0.001(2) 0.003(2)
C29 0.023(3) 0.034(4) 0.026(4) -0.012(3) -0.003(3) 0.002(3)
C30 0.045(5) 0.037(5) 0.042(5) -0.014(4) 0.005(4) -0.005(4)
C31 0.067(7) 0.042(5) 0.056(6) -0.026(5) 0.026(5) -0.017(5)
C32 0.023(4) 0.083(8) 0.040(5) -0.036(5) 0.003(3) -0.013(4)
C33 0.029(4) 0.061(6) 0.036(5) -0.023(4) -0.004(3) 0.013(4)
C34 0.035(4) 0.047(5) 0.022(3) -0.014(3) -0.002(3) 0.013(4)
C35 0.020(3) 0.020(3) 0.015(3) -0.001(2) -0.001(2) -0.003(2)
C36 0.022(3) 0.021(3) 0.026(3) 0.000(3) 0.000(3) 0.002(3)
C37 0.035(4) 0.034(4) 0.027(4) -0.007(3) 0.006(3) 0.000(3)
C38 0.031(4) 0.048(5) 0.024(4) 0.002(3) 0.005(3) -0.009(4)
C39 0.029(4) 0.035(4) 0.029(4) 0.011(3) -0.004(3) -0.010(3)
C40 0.026(3) 0.023(3) 0.028(4) 0.004(3) -0.002(3) -0.007(3)
C41 0.019(3) 0.016(3) 0.018(3) 0.004(2) 0.002(2) 0.000(2)
C42 0.038(4) 0.021(3) 0.027(4) -0.001(3) 0.002(3) -0.003(3)
C43 0.057(6) 0.042(5) 0.019(4) -0.002(3) 0.007(3) 0.007(4)
C44 0.035(4) 0.052(5) 0.020(3) 0.011(3) 0.001(3) -0.002(4)
C45 0.030(4) 0.033(4) 0.031(4) 0.015(3) 0.006(3) 0.004(3)
C46 0.024(3) 0.018(3) 0.028(4) 0.005(3) 0.002(3) 0.001(2)
C47 0.019(3) 0.026(3) 0.013(3) 0.000(2) -0.001(2) -0.002(2)
C48 0.028(3) 0.022(3) 0.025(3) 0.002(3) 0.002(3) 0.000(3)
C49 0.029(4) 0.033(4) 0.027(4) 0.002(3) -0.002(3) 0.005(3)
C50 0.021(3) 0.047(5) 0.036(4) 0.003(4) -0.002(3) -0.003(3)
C51 0.028(4) 0.044(5) 0.045(5) 0.005(4) -0.003(4) -0.014(4)
C52 0.030(4) 0.026(4) 0.031(4) 0.003(3) -0.003(3) -0.008(3)
C53 0.024(3) 0.025(3) 0.021(3) -0.005(3) 0.003(3) 0.000(3)
C54 0.029(4) 0.020(3) 0.031(4) -0.005(3) 0.003(3) 0.003(3)
C55 0.038(4) 0.028(4) 0.043(5) -0.007(3) -0.010(4) 0.012(3)
C56 0.033(5) 0.061(6) 0.048(5) -0.011(5) -0.007(4) 0.019(4)
C57 0.016(4) 0.069(7) 0.054(6) -0.003(5) 0.005(4) -0.001(4)
C58 0.026(4) 0.039(4) 0.034(4) -0.005(3) -0.003(3) -0.005(3)
C59 0.029(4) 0.036(4) 0.018(3) -0.009(3) 0.002(3) 0.006(3)
C60 0.039(5) 0.039(5) 0.044(5) -0.019(4) -0.012(4) 0.017(4)
C61 0.044(5) 0.066(7) 0.060(7) -0.045(6) -0.015(5) 0.017(5)
C62 0.039(5) 0.116(11) 0.030(5) -0.031(6) -0.001(4) 0.014(6)
C63 0.046(6) 0.103(10) 0.021(4) -0.004(5) -0.002(4) -0.001(6)
C64 0.036(4) 0.077(7) 0.013(3) 0.004(4) 0.001(3) 0.005(4)
C65 0.019(3) 0.016(3) 0.012(3) 0.003(2) -0.002(2) 0.000(2)
C66 0.010(3) 0.034(4) 0.032(4) 0.000(3) -0.003(3) -0.007(3)
C67 0.016(3) 0.053(5) 0.039(4) -0.001(4) 0.007(3) -0.008(3)
C68 0.022(4) 0.089(8) 0.043(5) -0.004(5) 0.015(4) -0.008(5)
C69 0.021(4) 0.086(8) 0.047(5) -0.007(5) -0.002(4) 0.014(4)
C70 0.025(4) 0.059(6) 0.048(5) -0.005(5) -0.003(4) 0.014(4)
C71 0.026(4) 0.042(5) 0.036(4) 0.002(4) -0.002(3) 0.006(3)
C72 0.019(3) 0.026(3) 0.025(3) 0.002(3) -0.005(3) -0.003(3)
C73 0.025(3) 0.030(4) 0.029(4) -0.002(3) -0.006(3) -0.005(3)
C74 0.027(4) 0.047(5) 0.029(4) -0.011(3) -0.006(3) -0.006(3)
C75 0.041(5) 0.051(5) 0.024(4) -0.002(4) -0.010(3) 0.005(4)
C76 0.045(5) 0.041(5) 0.025(4) 0.009(3) -0.002(3) 0.004(4)
C77 0.030(4) 0.024(4) 0.030(4) 0.004(3) -0.002(3) 0.000(3)
C78 0.021(3) 0.017(3) 0.018(3) -0.002(2) 0.004(2) 0.000(2)
C79 0.034(4) 0.042(5) 0.030(4) 0.010(3) 0.012(3) 0.010(3)
C80 0.043(5) 0.069(7) 0.029(4) 0.003(4) 0.013(4) 0.015(5)
C81 0.034(4) 0.056(6) 0.043(5) -0.016(4) 0.011(4) 0.014(4)
C82 0.019(3) 0.022(4) 0.058(5) -0.009(3) 0.008(3) 0.002(3)
C83 0.022(3) 0.017(3) 0.048(5) -0.004(3) 0.007(3) -0.003(3)
C84 0.017(3) 0.018(3) 0.019(3) -0.001(2) 0.003(2) -0.004(2)
C85 0.019(3) 0.029(4) 0.042(4) 0.012(3) -0.006(3) -0.004(3)
C86 0.018(4) 0.044(5) 0.059(6) 0.009(4) -0.013(4) -0.006(3)
C87 0.027(4) 0.045(5) 0.046(5) -0.006(4) 0.000(4) -0.014(4)
C88 0.033(4) 0.021(3) 0.036(4) -0.002(3) 0.008(3) -0.011(3)
C89 0.023(3) 0.016(3) 0.024(3) -0.003(2) 0.002(3) -0.005(2)
C90 0.026(3) 0.022(3) 0.015(3) 0.007(2) 0.004(2) -0.003(3)
C91 0.048(5) 0.025(4) 0.023(4) 0.003(3) 0.000(3) -0.006(3)
C92 0.047(5) 0.047(5) 0.019(4) -0.005(3) 0.003(3) -0.008(4)
C93 0.056(6) 0.048(5) 0.022(4) 0.006(4) 0.001(4) -0.008(4)
C94 0.046(5) 0.035(4) 0.028(4) 0.014(3) -0.001(3) -0.011(4)
C95 0.031(4) 0.027(4) 0.026(4) 0.006(3) -0.006(3) -0.008(3)
C96 0.023(3) 0.025(3) 0.018(3) -0.001(2) 0.006(2) -0.002(3)
C97 0.027(4) 0.026(4) 0.040(4) 0.000(3) 0.000(3) 0.002(3)
C98 0.023(4) 0.044(5) 0.069(7) -0.003(5) 0.003(4) 0.007(4)
C99 0.011(3) 0.058(6) 0.054(5) 0.000(4) 0.007(3) -0.004(3)
C100 0.026(4) 0.035(4) 0.029(4) 0.001(3) 0.008(3) -0.013(3)
C101 0.022(3) 0.023(3) 0.021(3) 0.005(3) 0.002(2) -0.005(3)
C102 0.018(3) 0.031(4) 0.029(4) 0.002(3) -0.007(3) -0.002(3)
C103 0.025(4) 0.027(4) 0.043(5) 0.001(3) 0.001(3) -0.004(3)
C104 0.058(5) 0.032(4) 0.019(3) -0.004(3) 0.000(3) -0.011(4)
C105 0.108(8) 0.079(7) 0.036(5) -0.011(5) 0.005(5) -0.026(6)
C106 0.044(5) 0.036(4) 0.025(4) 0.001(3) 0.020(3) 0.001(4)
C107 0.078(7) 0.047(6) 0.038(5) -0.001(4) 0.032(5) 0.011(5)
C108 0.033(4) 0.025(4) 0.030(4) 0.007(3) 0.009(3) 0.000(3)
C109 0.027(3) 0.020(3) 0.030(4) 0.007(3) -0.002(3) 0.002(3)
C110 0.030(4) 0.020(3) 0.034(4) 0.008(3) 0.009(3) -0.001(3)
C111 0.033(4) 0.028(4) 0.032(4) 0.005(3) 0.007(3) -0.002(3)
C112 0.018(3) 0.037(4) 0.037(4) 0.004(3) 0.003(3) 0.001(3)
C113 0.024(4) 0.029(4) 0.038(4) 0.002(3) 0.010(3) 0.000(3)
C114 0.035(4) 0.038(5) 0.031(4) -0.007(3) 0.001(3) 0.000(3)
C115 0.023(4) 0.036(4) 0.044(5) -0.003(4) 0.004(3) 0.002(3)
C116 0.028(4) 0.050(5) 0.054(6) -0.008(4) 0.014(4) 0.000(4)
C117 0.029(4) 0.019(3) 0.028(4) -0.002(3) 0.003(3) -0.004(3)
C118 0.038(4) 0.036(4) 0.030(4) -0.009(3) 0.005(3) -0.006(3)
C119 0.030(4) 0.055(6) 0.048(5) 0.018(4) 0.000(4) -0.001(4)
C120 0.045(5) 0.071(6) 0.049(5) 0.012(5) -0.002(4) -0.011(5)
C121 0.050(6) 0.050(6) 0.049(6) -0.001(5) -0.012(5) -0.005(5)
C122 0.050(6) 0.056(6) 0.052(6) 0.004(5) 0.009(5) 0.001(5)
C123 0.039(5) 0.076(8) 0.066(7) -0.012(6) 0.011(5) 0.007(5)
C124 0.045(6) 0.064(7) 0.065(7) -0.005(6) 0.016(5) 0.006(5)
C125 0.029(5) 0.123(12) 0.068(8) -0.005(8) -0.009(5) -0.006(6)
C126 0.031(4) 0.022(3) 0.029(4) -0.001(3) 0.012(3) -0.007(3)
C127 0.027(3) 0.020(3) 0.030(4) -0.003(3) 0.004(3) -0.002(3)
C128 0.021(7) 0.018(8) 0.014(7) 0.002(6) 0.008(5) 0.000(6)
C129 0.026(7) 0.031(8) 0.016(6) -0.004(6) 0.002(5) 0.001(6)
C130 0.021(6) 0.034(8) 0.020(6) -0.004(6) 0.006(5) -0.002(6)
C131 0.026(6) 0.030(8) 0.017(6) -0.007(6) 0.001(5) 0.005(6)
C132 0.026(6) 0.025(8) 0.016(6) 0.003(6) 0.005(5) 0.008(6)
C133 0.025(7) 0.023(8) 0.020(8) 0.002(6) -0.002(6) 0.005(6)
O12 0.023(5) 0.041(7) 0.018(5) -0.010(5) 0.002(4) 0.001(5)
C134 0.023(6) 0.059(9) 0.028(7) -0.009(6) -0.001(5) -0.001(6)
C328 0.028(10) 0.025(11) 0.026(12) -0.002(8) -0.002(8) -0.008(7)
C330 0.028(8) 0.031(9) 0.034(9) -0.003(7) 0.005(7) -0.001(7)
C332 0.030(9) 0.032(10) 0.028(9) -0.009(8) 0.005(7) 0.001(8)
C333 0.031(11) 0.028(11) 0.029(11) -0.001(8) 0.004(8) 0.002(8)
C331 0.034(9) 0.032(10) 0.033(9) -0.005(8) 0.005(7) 0.001(8)
C329 0.030(9) 0.026(10) 0.036(10) -0.004(7) 0.006(7) 0.002(7)
O312 0.037(7) 0.054(10) 0.034(7) -0.012(7) 0.011(6) -0.007(7)
C334 0.041(9) 0.055(11) 0.045(9) -0.004(8) 0.005(7) -0.009(8)
C135 0.033(4) 0.014(3) 0.018(3) -0.003(2) 0.002(3) 0.001(3)
C136 0.031(4) 0.026(4) 0.029(4) -0.009(3) 0.009(3) -0.004(3)
C137 0.033(4) 0.045(5) 0.031(4) -0.009(4) 0.005(3) 0.003(4)
C138 0.029(4) 0.089(8) 0.040(5) -0.031(5) 0.009(4) -0.006(5)
C139 0.044(5) 0.061(6) 0.055(5) -0.028(5) 0.018(4) -0.023(4)
C140 0.066(6) 0.038(5) 0.062(6) -0.017(4) 0.025(5) -0.020(4)
C141 0.052(5) 0.022(4) 0.048(5) -0.007(3) 0.012(4) -0.011(4)
C142 0.040(4) 0.019(3) 0.023(3) -0.003(3) 0.009(3) -0.001(3)
C143 0.032(4) 0.020(3) 0.031(4) -0.004(3) 0.002(3) 0.001(3)
C144 0.039(4) 0.028(4) 0.029(4) -0.010(3) 0.007(3) 0.001(3)
C145 0.058(6) 0.037(5) 0.033(4) -0.004(4) 0.023(4) -0.010(4)
C146 0.104(9) 0.030(5) 0.056(6) 0.009(4) 0.048(6) 0.000(5)
C147 0.081(7) 0.024(4) 0.051(6) 0.003(4) 0.038(5) 0.004(4)
C148 0.060(5) 0.024(4) 0.019(3) -0.001(3) 0.005(3) 0.006(4)
C149 0.059(6) 0.028(4) 0.028(4) -0.006(3) 0.002(4) 0.010(4)
C150 0.083(8) 0.055(6) 0.020(4) -0.004(4) 0.006(4) 0.027(6)
C151 0.107(10) 0.065(7) 0.027(5) 0.011(5) 0.023(6) 0.014(7)
C152 0.157(14) 0.044(6) 0.035(6) 0.013(5) 0.027(7) 0.009(7)
C153 0.103(9) 0.024(4) 0.032(5) -0.001(3) 0.016(5) -0.002(5)
C154 0.045(4) 0.016(3) 0.023(3) -0.002(3) -0.011(3) 0.001(3)
C155 0.051(5) 0.021(4) 0.021(3) -0.001(3) -0.007(3) -0.003(3)
C156 0.050(5) 0.023(4) 0.044(5) 0.000(3) -0.020(4) 0.008(4)
C157 0.040(5) 0.045(5) 0.056(6) 0.005(5) -0.021(4) 0.007(4)
C158 0.040(5) 0.034(4) 0.044(5) 0.007(4) -0.019(4) -0.002(4)
C159 0.054(5) 0.018(3) 0.024(4) 0.001(3) -0.007(3) 0.002(3)
C160 0.029(4) 0.019(3) 0.022(3) -0.002(3) -0.006(3) 0.007(3)
C161 0.031(4) 0.034(4) 0.023(3) -0.001(3) -0.003(3) -0.001(3)
C162 0.027(4) 0.052(5) 0.030(4) 0.004(4) 0.001(3) 0.003(4)
C163 0.041(5) 0.043(5) 0.034(4) -0.004(4) -0.006(4) 0.023(4)
C164 0.034(4) 0.025(4) 0.039(4) -0.004(3) -0.009(3) 0.013(3)
C165 0.037(4) 0.015(3) 0.023(3) -0.003(3) -0.006(3) 0.004(3)
C166 0.016(3) 0.022(3) 0.023(3) -0.007(3) 0.002(2) 0.005(2)
C167 0.022(3) 0.026(4) 0.032(4) -0.008(3) -0.004(3) 0.005(3)
C168 0.019(3) 0.034(4) 0.045(5) -0.021(4) -0.002(3) 0.002(3)
C169 0.029(4) 0.048(5) 0.025(4) -0.018(3) 0.000(3) -0.003(3)
C170 0.037(4) 0.046(5) 0.024(4) -0.002(3) -0.002(3) -0.001(4)
C171 0.024(3) 0.028(4) 0.021(3) 0.000(3) -0.001(3) -0.004(3)
C172 0.016(3) 0.014(3) 0.026(3) 0.000(2) 0.007(2) 0.002(2)
C173 0.028(4) 0.033(4) 0.041(5) 0.004(3) -0.008(3) 0.001(3)
C174 0.031(4) 0.031(4) 0.032(4) 0.004(3) -0.003(3) -0.001(3)
C175 0.049(6) 0.053(6) 0.048(6) 0.003(5) -0.009(5) -0.012(5)
C176 0.051(6) 0.079(8) 0.051(6) -0.001(6) -0.028(5) 0.010(6)
C177 0.113(12) 0.059(8) 0.083(10) 0.011(7) -0.054(9) 0.021(8)
C178 0.109(11) 0.037(6) 0.090(10) 0.002(6) -0.060(9) 0.005(6)
C179 0.018(3) 0.026(4) 0.056(5) -0.011(3) 0.011(3) -0.001(3)
C180 0.052(5) 0.039(5) 0.082(6) 0.001(5) 0.039(5) -0.003(4)
C181 0.059(6) 0.041(5) 0.095(7) -0.008(5) 0.040(5) 0.008(4)
C182 0.030(4) 0.041(5) 0.070(7) -0.020(5) 0.020(4) 0.003(4)
C183 0.042(5) 0.050(6) 0.048(5) 0.007(4) 0.020(4) 0.016(4)
C184 0.037(4) 0.043(5) 0.031(4) 0.004(3) 0.011(3) 0.015(4)
C185 0.090(7) 0.029(4) 0.046(5) -0.002(4) 0.034(5) 0.001(4)
C186 0.093(7) 0.030(4) 0.050(5) -0.003(4) 0.029(5) 0.010(4)
C187 0.055(5) 0.028(4) 0.028(4) -0.009(3) 0.014(4) 0.000(4)
C188 0.047(5) 0.033(4) 0.032(4) 0.002(3) 0.018(4) 0.002(4)
C189 0.041(4) 0.023(4) 0.032(4) -0.002(3) 0.016(3) 0.003(3)
C190 0.028(3) 0.021(3) 0.023(3) -0.004(3) 0.006(3) -0.007(3)
C191 0.026(4) 0.039(4) 0.027(4) -0.008(3) 0.006(3) -0.016(3)
C192 0.051(6) 0.067(7) 0.066(7) 0.030(6) -0.007(5) -0.031(5)
C193 0.064(6) 0.072(7) 0.077(7) 0.021(6) 0.005(5) -0.035(5)
C194 0.052(5) 0.092(7) 0.048(5) -0.006(5) 0.006(4) -0.039(5)
C195 0.036(5) 0.090(9) 0.039(5) -0.021(5) 0.005(4) -0.019(5)
C196 0.029(4) 0.060(6) 0.049(5) -0.021(5) 0.017(4) -0.014(4)
C197 0.013(4) 0.021(6) 0.016(5) -0.002(4) 0.005(4) 0.007(4)
C198 0.031(6) 0.027(6) 0.012(5) 0.002(4) 0.005(4) 0.001(5)
C199 0.021(5) 0.034(7) 0.036(6) 0.004(5) -0.001(4) 0.007(5)
C200 0.019(6) 0.045(8) 0.041(8) 0.007(6) 0.010(5) -0.004(6)
C201 0.037(7) 0.031(7) 0.045(9) 0.011(6) 0.016(6) -0.004(5)
C202 0.019(5) 0.023(6) 0.037(8) 0.005(5) 0.006(5) -0.003(4)
C397 0.022(12) 0.019(11) 0.023(11) -0.002(7) 0.006(8) -0.004(7)
C398 0.027(5) 0.030(6) 0.035(6) 0.001(4) -0.003(4) -0.001(4)
C399 0.027(5) 0.030(6) 0.035(6) 0.001(4) -0.003(4) -0.001(4)
C400 0.027(5) 0.030(6) 0.035(6) 0.001(4) -0.003(4) -0.001(4)
C401 0.036(9) 0.038(9) 0.037(10) 0.004(7) 0.007(7) -0.008(7)
C402 0.029(8) 0.030(8) 0.025(8) -0.001(7) 0.005(7) -0.003(6)
C203 0.018(5) 0.021(5) 0.018(5) 0.006(4) 0.008(4) 0.000(5)
C204 0.023(6) 0.027(5) 0.025(6) -0.007(4) 0.008(4) -0.001(5)
C205 0.033(6) 0.040(7) 0.026(6) -0.009(5) 0.002(5) 0.004(6)
C206 0.038(6) 0.044(7) 0.023(5) 0.011(5) -0.001(5) 0.000(5)
C207 0.039(6) 0.036(6) 0.028(5) 0.012(4) 0.007(5) 0.010(5)
C208 0.030(5) 0.027(5) 0.022(5) 0.008(4) 0.009(4) 0.003(4)
C403 0.045(13) 0.042(14) 0.032(12) -0.006(8) 0.000(8) 0.008(9)
C404 0.029(14) 0.036(14) 0.036(14) 0.002(8) -0.002(8) 0.006(8)
C405 0.024(11) 0.030(11) 0.027(10) 0.007(7) 0.006(7) -0.011(7)
C408 0.045(10) 0.040(9) 0.040(9) 0.008(7) -0.010(8) 0.002(8)
C407 0.050(11) 0.050(10) 0.049(10) 0.005(8) -0.008(8) -0.005(8)
C406 0.054(11) 0.050(11) 0.048(11) 0.006(8) -0.003(8) -0.005(8)
C209 0.020(3) 0.030(4) 0.036(4) 0.001(3) 0.007(3) 0.006(3)
C210 0.042(5) 0.073(6) 0.050(5) -0.007(5) -0.005(4) 0.020(5)
C211 0.043(5) 0.030(4) 0.022(4) -0.004(3) -0.009(3) -0.002(3)
C212 0.114(11) 0.046(6) 0.032(5) -0.013(4) -0.003(6) -0.032(7)
C213 0.020(3) 0.034(4) 0.029(4) -0.006(3) 0.008(3) 0.007(3)
C214 0.071(7) 0.050(6) 0.037(5) 0.002(4) 0.022(5) 0.018(5)
C215 0.056(7) 0.130(13) 0.054(7) 0.048(8) 0.005(6) 0.026(8)
C216 0.034(4) 0.037(5) 0.043(5) 0.012(4) -0.009(4) -0.015(4)
C217 0.081(8) 0.044(6) 0.049(6) 0.004(5) -0.009(6) 0.001(5)
C218 0.037(4) 0.048(5) 0.026(4) -0.006(4) 0.007(3) -0.013(4)
C219 0.037(4) 0.048(5) 0.026(4) -0.006(4) 0.007(3) -0.013(4)
C220 0.037(4) 0.048(5) 0.026(4) -0.006(4) 0.007(3) -0.013(4)
C221 0.019(4) 0.073(7) 0.026(4) -0.017(5) 0.005(3) -0.012(4)
C222 0.019(4) 0.073(7) 0.026(4) -0.017(5) 0.005(3) -0.012(4)
C223 0.019(4) 0.073(7) 0.026(4) -0.017(5) 0.005(3) -0.012(4)
C224 0.069(9) 0.077(10) 0.056(9) -0.008(8) 0.035(8) -0.007(8)
C225 0.043(7) 0.058(8) 0.017(6) 0.000(6) 0.010(5) 0.001(6)
C226 0.046(7) 0.042(7) 0.014(5) -0.005(5) -0.001(5) 0.004(6)
C227 0.093(10) 0.037(6) 0.081(9) -0.005(6) 0.017(7) 0.008(6)
C228 0.049(5) 0.033(5) 0.050(5) 0.014(4) -0.005(4) 0.002(4)
C229 0.121(12) 0.046(6) 0.055(7) 0.007(5) 0.028(7) -0.015(7)
C230 0.081(17) 0.070(16) 0.050(13) -0.003(11) 0.022(12) -0.016(13)
C231 0.034(9) 0.073(14) 0.027(8) -0.012(9) -0.006(7) -0.005(9)
C232 0.069(17) 0.13(3) 0.054(15) 0.020(16) 0.011(13) 0.013(17)
C233 0.092(18) 0.055(13) 0.035(10) -0.007(9) 0.029(11) -0.014(12)
C234 0.032(8) 0.024(7) 0.041(9) 0.011(6) 0.012(7) 0.021(6)
C235 0.058(15) 0.12(2) 0.070(17) -0.038(16) 0.025(13) -0.020(15)
C239 0.069(8) 0.113(12) 0.053(7) 0.032(7) 0.014(6) 0.032(8)
C238 0.085(8) 0.118(9) 0.111(9) 0.042(8) 0.005(7) 0.007(7)
C237 0.048(5) 0.035(4) 0.062(6) 0.000(4) -0.013(4) 0.007(4)
C236 0.126(9) 0.078(8) 0.112(9) -0.026(7) 0.006(8) 0.009(7)
C240 0.043(5) 0.033(5) 0.058(6) 0.009(4) 0.006(4) -0.015(4)
C241 0.167(18) 0.065(9) 0.094(12) -0.024(9) -0.019(12) 0.041(11)
C242 0.084(10) 0.059(10) 0.070(10) 0.016(8) 0.021(8) 0.002(8)
C243 0.028(6) 0.041(7) 0.037(7) 0.002(6) -0.001(6) 0.007(6)
C244 0.131(16) 0.128(17) 0.125(16) 0.006(10) 0.019(10) -0.006(10)
O1 0.049(4) 0.105(6) 0.047(4) -0.001(4) 0.028(3) 0.001(4)
O2 0.030(3) 0.032(3) 0.061(4) -0.005(3) -0.017(3) -0.002(2)
O3 0.025(3) 0.041(3) 0.024(3) -0.007(2) -0.006(2) 0.000(2)
O4 0.021(3) 0.032(3) 0.058(4) 0.009(3) 0.000(3) 0.000(2)
O5 0.021(3) 0.031(3) 0.062(4) 0.009(3) -0.006(3) -0.006(2)
O6 0.084(5) 0.024(3) 0.024(3) 0.001(2) -0.017(3) -0.009(3)
O7 0.032(3) 0.026(3) 0.023(2) -0.002(2) -0.004(2) 0.002(2)
O8 0.094(6) 0.037(4) 0.043(4) 0.012(3) 0.045(4) 0.015(4)
O9 0.073(5) 0.038(4) 0.036(3) 0.004(3) 0.019(3) 0.019(3)
O10 0.025(3) 0.052(4) 0.045(4) -0.009(3) 0.008(3) 0.002(3)
O11 0.045(4) 0.091(7) 0.078(6) -0.007(5) 0.010(4) 0.012(4)
O15 0.065(4) 0.028(3) 0.028(3) -0.007(2) -0.017(3) 0.004(3)
O16 0.078(5) 0.031(3) 0.029(3) -0.002(2) -0.012(3) -0.009(3)
O17 0.037(3) 0.030(3) 0.033(3) -0.001(2) 0.005(2) 0.002(2)
O18 0.055(4) 0.033(3) 0.038(3) -0.001(3) 0.021(3) 0.010(3)
O19 0.056(4) 0.033(3) 0.045(4) 0.017(3) -0.004(3) 0.002(3)
O20 0.132(16) 0.063(10) 0.047(9) 0.020(8) -0.023(9) -0.078(11)
O21 0.038(5) 0.067(7) 0.028(5) -0.011(5) 0.015(4) -0.029(5)
O22 0.067(10) 0.099(14) 0.039(8) -0.009(8) -0.005(7) 0.030(10)
O23 0.065(5) 0.040(4) 0.062(5) 0.013(3) 0.003(4) -0.007(3)
O24 0.062(11) 0.092(14) 0.111(16) -0.069(13) -0.015(10) 0.021(10)
O25 0.057(8) 0.032(6) 0.067(9) 0.022(6) 0.040(7) 0.023(6)
O26 0.077(5) 0.031(4) 0.060(5) 0.001(3) 0.008(4) 0.001(3)
O27 0.073(5) 0.034(4) 0.048(4) 0.013(3) 0.006(4) -0.001(3)
O28 0.088(10) 0.096(10) 0.112(10) 0.001(8) -0.015(8) 0.009(8)
F1 0.033(3) 0.039(4) 0.216(10) -0.033(5) -0.012(5) -0.010(3)
F2 0.028(3) 0.056(4) 0.091(5) 0.018(3) -0.006(3) 0.005(2)
F3 0.042(4) 0.218(11) 0.051(4) 0.012(5) 0.019(3) -0.022(5)
F4 0.197(8) 0.108(6) 0.049(4) 0.018(4) 0.023(5) -0.026(6)
F5 0.175(8) 0.170(8) 0.092(6) -0.044(6) -0.028(6) -0.048(7)
F6 0.189(8) 0.094(6) 0.081(5) -0.034(4) 0.076(5) -0.021(6)
F8 0.135(12) 0.099(11) 0.096(11) -0.018(8) 0.029(9) 0.003(9)
F7 0.079(9) 0.122(11) 0.074(9) -0.007(8) 0.043(7) 0.015(8)
F9 0.067(8) 0.076(9) 0.028(6) 0.002(6) 0.013(6) 0.020(7)
F71 0.072(7) 0.068(7) 0.043(5) -0.013(5) 0.021(5) 0.037(5)
F81 0.130(10) 0.088(8) 0.067(7) 0.007(6) 0.059(7) -0.002(7)
F91 0.090(8) 0.128(10) 0.064(7) -0.040(7) 0.005(6) 0.010(7)
F10 0.073(3) 0.102(4) 0.095(3) -0.005(3) -0.001(3) 0.021(3)
F11 0.073(3) 0.102(4) 0.095(3) -0.005(3) -0.001(3) 0.021(3)
F12 0.073(3) 0.102(4) 0.095(3) -0.005(3) -0.001(3) 0.021(3)
O13 0.049(6) 0.029(5) 0.053(6) -0.018(4) 0.028(5) -0.005(4)
O14 0.019(4) 0.048(6) 0.027(4) -0.001(4) -0.003(3) -0.004(4)
F310 0.073(3) 0.102(4) 0.095(3) -0.005(3) -0.001(3) 0.021(3)
F311 0.073(3) 0.102(4) 0.095(3) -0.005(3) -0.001(3) 0.021(3)
F312 0.073(3) 0.102(4) 0.095(3) -0.005(3) -0.001(3) 0.021(3)
O314 0.061(11) 0.067(11) 0.086(12) -0.012(9) 0.007(9) -0.003(8)
O313 0.053(10) 0.056(10) 0.076(11) 0.014(9) 0.013(8) 0.001(8)
Ag10 0.0316(3) 0.0157(2) 0.0180(6) -0.0021(3) 0.0047(3) -0.0031(2)
Ag20 0.0316(3) 0.0157(2) 0.0180(6) -0.0021(3) 0.0047(3) -0.0031(2)
F13 0.031(7) 0.128(17) 0.043(8) -0.008(9) 0.007(6) 0.014(8)
F14 0.073(7) 0.067(7) 0.029(5) 0.009(5) -0.013(5) 0.007(6)
F15 0.117(10) 0.052(7) 0.060(7) -0.016(6) -0.008(7) -0.006(7)
F313 0.092(12) 0.053(8) 0.065(9) -0.022(7) 0.021(8) -0.002(7)
F314 0.067(8) 0.119(10) 0.053(7) -0.037(7) -0.012(6) 0.003(7)
F315 0.093(10) 0.061(8) 0.063(8) 0.003(6) 0.016(8) -0.002(7)
F16 0.065(4) 0.079(5) 0.069(4) -0.005(4) 0.045(4) 0.023(4)
F17 0.100(6) 0.113(7) 0.067(5) -0.059(5) 0.009(4) -0.006(5)
F18 0.227(12) 0.098(6) 0.037(4) 0.020(4) 0.049(5) 0.077(7)
P1 0.0194(8) 0.0170(7) 0.0151(7) -0.0026(6) -0.0018(6) 0.0029(6)
P2 0.0228(8) 0.0116(7) 0.0132(7) 0.0003(5) -0.0024(6) -0.0009(6)
P3 0.0285(9) 0.0164(8) 0.0149(7) -0.0012(6) 0.0041(6) 0.0025(6)
P4 0.0155(7) 0.0199(8) 0.0196(8) 0.0050(6) -0.0032(6) -0.0050(6)
P5 0.0154(7) 0.0110(7) 0.0138(7) 0.0017(5) -0.0018(5) -0.0013(5)
P6 0.0207(8) 0.0148(7) 0.0153(7) 0.0026(6) 0.0027(6) -0.0023(6)
P7 0.0345(10) 0.0118(7) 0.0224(8) -0.0003(6) 0.0060(7) 0.0017(7)
P8 0.0447(11) 0.0119(7) 0.0161(8) -0.0019(6) -0.0034(7) 0.0035(7)
P9 0.0268(9) 0.0130(7) 0.0184(8) -0.0027(6) -0.0011(6) 0.0020(6)
P10 0.0194(8) 0.0160(8) 0.0337(10) -0.0022(7) 0.0027(7) 0.0003(6)
P11 0.0228(8) 0.0170(8) 0.0217(8) -0.0043(6) 0.0051(6) -0.0043(6)
P12 0.0217(8) 0.0139(7) 0.0175(7) 0.0016(6) 0.0028(6) 0.0033(6)
Ag1 0.0289(3) 0.0253(3) 0.0234(2) 0.0086(2) 0.0025(2) 0.0069(2)
Ag2 0.0330(3) 0.0124(2) 0.0181(2) 0.00029(17) -0.00132(19) 0.00303(19)
Ag3 0.0585(4) 0.0159(2) 0.0259(3) 0.0024(2) 0.0204(3) 0.0021(2)
Ag4 0.0223(2) 0.0214(2) 0.0294(3) 0.0061(2) -0.0024(2) -0.00628(19)
Ag5 0.0226(2) 0.0138(2) 0.0190(2) 0.00337(17) -0.00094(18) -0.00138(17)
Ag6 0.0277(2) 0.0157(2) 0.0221(2) 0.00044(18) 0.00101(19) -0.00058(19)
Ag7 0.0297(3) 0.0187(2) 0.0319(3) 0.0080(2) 0.0052(2) 0.0050(2)
Ag8 0.0545(4) 0.0128(2) 0.0269(3) -0.0050(2) -0.0139(3) 0.0071(2)
Ag9 0.0429(3) 0.0138(2) 0.0293(3) -0.0003(2) 0.0050(2) -0.0027(2)
Ag11 0.0343(3) 0.0244(3) 0.0260(3) -0.0023(2) 0.0041(2) -0.0049(2)
Ag12 0.0322(3) 0.0144(2) 0.0287(3) 0.00061(19) 0.0083(2) 0.00403(19)

loop_
_atom_type_symbol
_atom_type_description
_atom_type_scat_dispersion_real
_atom_type_scat_dispersion_imag
_atom_type_scat_source
C C 0.0033 0.0016 'International Tables Vol C Tables 4.2.6.8 and 6.1.1.4'
H H 0.0000 0.0000 'International Tables Vol C Tables 4.2.6.8 and 6.1.1.4'
O O 0.0106 0.0060 'International Tables Vol C Tables 4.2.6.8 and 6.1.1.4'
F F 0.0171 0.0103 'International Tables Vol C Tables 4.2.6.8 and 6.1.1.4'
P P 0.1023 0.0942 'International Tables Vol C Tables 4.2.6.8 and 6.1.1.4'
Ag Ag -0.8971 1.1015 'International Tables Vol C Tables 4.2.6.8 and 6.1.1.4'

loop_
_geom_angle_atom_site_label_1
_geom_angle_atom_site_label_2
_geom_angle_atom_site_label_3
_geom_angle
C2 C1 Ag2 127.2(5)
C2 C1 Ag5 122.7(6)
Ag2 C1 Ag5 80.2(2)
C2 C1 Ag4 106.6(5)
Ag2 C1 Ag4 125.2(3)
Ag5 C1 Ag4 79.1(2)
C2 C1 Ag1 121.1(5)
Ag2 C1 Ag1 74.2(2)
Ag5 C1 Ag1 114.2(3)
Ag4 C1 Ag1 69.37(19)
C1 C2 C3 177.7(8)
C4 C3 C8 117.8(8)
C4 C3 C2 123.8(8)
C8 C3 C2 118.3(9)
C3 C4 C5 121.2(8)
C3 C4 H4 119.4
C5 C4 H4 119.4
C6 C5 C4 121.0(8)
C6 C5 H5 119.5
C4 C5 H5 119.5
C5 C6 O1 115.8(9)
C5 C6 C7 119.2(8)
O1 C6 C7 124.9(9)
C8 C7 C6 119.2(9)
C8 C7 H7 120.4
C6 C7 H7 120.4
C3 C8 C7 121.3(9)
C3 C8 H8 119.3
C7 C8 H8 119.3
O1 C9 H9A 109.5
O1 C9 H9B 109.5
H9A C9 H9B 109.5
O1 C9 H9C 109.5
H9A C9 H9C 109.5
H9B C9 H9C 109.5
C11 C10 Ag3 137.3(6)
C11 C10 Ag6 140.8(6)
Ag3 C10 Ag6 77.7(2)
C11 C10 Ag5 90.1(5)
Ag3 C10 Ag5 124.0(3)
Ag6 C10 Ag5 75.9(2)
C10 C11 C12 174.7(8)
C17 C12 C13 118.5(7)
C17 C12 C11 121.5(7)
C13 C12 C11 119.9(7)
C12 C13 C14 121.0(8)
C12 C13 H13 119.5
C14 C13 H13 119.5
C13 C14 C15 119.2(7)
C13 C14 H14 120.4
C15 C14 H14 120.4
O2 C15 C16 124.2(8)
O2 C15 C14 115.6(8)
C16 C15 C14 120.2(7)
C15 C16 C17 119.6(8)
C15 C16 H16 120.2
C17 C16 H16 120.2
C12 C17 C16 121.4(7)
C12 C17 H17 119.3
C16 C17 H17 119.3
O2 C18 H18A 109.5
O2 C18 H18B 109.5
H18A C18 H18B 109.5
O2 C18 H18C 109.5
H18A C18 H18C 109.5
H18B C18 H18C 109.5
C20 C19 Ag1 125.8(6)
C20 C19 Ag6 122.1(6)
Ag1 C19 Ag6 111.0(3)
C20 C19 Ag4 122.1(7)
Ag1 C19 Ag4 76.4(2)
Ag6 C19 Ag4 78.6(2)
C19 C20 C21 175.5(9)
C22 C21 C26 118.0(7)
C22 C21 C20 120.4(7)
C26 C21 C20 121.6(7)
C23 C22 C21 122.0(7)
C23 C22 H22 119.0
C21 C22 H22 119.0
C22 C23 C24 119.0(7)
C22 C23 H23 120.5
C24 C23 H23 120.5
O3 C24 C23 123.5(7)
O3 C24 C25 115.9(6)
C23 C24 C25 120.6(6)
C26 C25 C24 120.1(7)
C26 C25 H25 120.0
C24 C25 H25 120.0
C25 C26 C21 120.3(7)
C25 C26 H26 119.8
C21 C26 H26 119.8
O3 C27 H27A 109.5
O3 C27 H27B 109.5
H27A C27 H27B 109.5
O3 C27 H27C 109.5
H27A C27 H27C 109.5
H27B C27 H27C 109.5
P1 C28 P3 106.9(3)
P1 C28 P2 106.9(3)
P3 C28 P2 105.2(3)
P1 C28 H28 112.5
P3 C28 H28 112.5
P2 C28 H28 112.5
C30 C29 C34 120.1(8)
C30 C29 P1 124.5(6)
C34 C29 P1 115.4(6)
C29 C30 C31 119.6(10)
C29 C30 H30 120.2
C31 C30 H30 120.2
C32 C31 C30 119.7(10)
C32 C31 H31 120.1
C30 C31 H31 120.1
C33 C32 C31 120.7(8)
C33 C32 H32 119.6
C31 C32 H32 119.6
C32 C33 C34 120.0(9)
C32 C33 H33 120.0
C34 C33 H33 120.0
C33 C34 C29 119.9(9)
C33 C34 H34 120.1
C29 C34 H34 120.1
C40 C35 C36 119.5(6)
C40 C35 P1 122.6(5)
C36 C35 P1 117.9(5)
C37 C36 C35 120.0(7)
C37 C36 H36 120.0
C35 C36 H36 120.0
C38 C37 C36 119.8(7)
C38 C37 H37 120.1
C36 C37 H37 120.1
C39 C38 C37 120.4(7)
C39 C38 H38 119.8
C37 C38 H38 119.8
C38 C39 C40 120.3(7)
C38 C39 H39 119.8
C40 C39 H39 119.8
C39 C40 C35 120.0(7)
C39 C40 H40 120.0
C35 C40 H40 120.0
C42 C41 C46 118.9(6)
C42 C41 P2 116.2(5)
C46 C41 P2 124.7(5)
C41 C42 C43 120.1(7)
C41 C42 H42 120.0
C43 C42 H42 120.0
C44 C43 C42 119.8(8)
C44 C43 H43 120.1
C42 C43 H43 120.1
C45 C44 C43 120.5(7)
C45 C44 H44 119.7
C43 C44 H44 119.7
C44 C45 C46 120.1(7)
C44 C45 H45 120.0
C46 C45 H45 120.0
C45 C46 C41 120.6(7)
C45 C46 H46 119.7
C41 C46 H46 119.7
C52 C47 C48 118.6(6)
C52 C47 P2 118.2(6)
C48 C47 P2 123.2(5)
C49 C48 C47 120.8(7)
C49 C48 H48 119.6
C47 C48 H48 119.6
C48 C49 C50 120.3(7)
C48 C49 H49 119.8
C50 C49 H49 119.8
C51 C50 C49 119.3(7)
C51 C50 H50 120.3
C49 C50 H50 120.3
C50 C51 C52 120.8(8)
C50 C51 H51 119.6
C52 C51 H51 119.6
C47 C52 C51 120.1(7)
C47 C52 H52 119.9
C51 C52 H52 119.9
C54 C53 C58 118.6(7)
C54 C53 P3 123.5(6)
C58 C53 P3 117.8(6)
C53 C54 C55 120.5(8)
C53 C54 H54 119.8
C55 C54 H54 119.8
C56 C55 C54 120.2(8)
C56 C55 H55 119.9
C54 C55 H55 119.9
C57 C56 C55 120.2(8)
C57 C56 H56 119.9
C55 C56 H56 119.9
C56 C57 C58 120.6(8)
C56 C57 H57 119.7
C58 C57 H57 119.7
C53 C58 C57 119.9(8)
C53 C58 H58 120.0
C57 C58 H58 120.0
C60 C59 C64 118.8(8)
C60 C59 P3 123.4(6)
C64 C59 P3 117.7(7)
C59 C60 C61 120.5(10)
C59 C60 H60 119.7
C61 C60 H60 119.7
C62 C61 C60 119.6(11)
C62 C61 H61 120.2
C60 C61 H61 120.2
C63 C62 C61 120.5(9)
C63 C62 H62 119.8
C61 C62 H62 119.8
C62 C63 C64 120.3(11)
C62 C63 H63 119.9
C64 C63 H63 119.9
C63 C64 C59 120.3(11)
C63 C64 H64 119.8
C59 C64 H64 119.8
P5 C65 P4 107.1(3)
P5 C65 P6 105.3(3)
P4 C65 P6 106.5(3)
P5 C65 H65 112.5
P4 C65 H65 112.5
P6 C65 H65 112.5
C71 C66 C67 118.7(8)
C71 C66 P4 124.5(6)
C67 C66 P4 116.7(6)
C68 C67 C66 119.7(9)
C68 C67 H67 120.1
C66 C67 H67 120.1
C69 C68 C67 121.2(9)
C69 C68 H68 119.4
C67 C68 H68 119.4
C68 C69 C70 119.4(9)
C68 C69 H69 120.3
C70 C69 H69 120.3
C69 C70 C71 120.7(10)
C69 C70 H70 119.7
C71 C70 H70 119.7
C66 C71 C70 120.3(9)
C66 C71 H71 119.8
C70 C71 H71 119.8
C77 C72 C73 120.0(7)
C77 C72 P4 123.7(6)
C73 C72 P4 116.1(6)
C72 C73 C74 119.5(7)
C72 C73 H73 120.3
C74 C73 H73 120.3
C75 C74 C73 120.0(8)
C75 C74 H74 120.0
C73 C74 H74 120.0
C74 C75 C76 120.5(7)
C74 C75 H75 119.7
C76 C75 H75 119.7
C75 C76 C77 120.6(8)
C75 C76 H76 119.7
C77 C76 H76 119.7
C72 C77 C76 119.5(7)
C72 C77 H77 120.2
C76 C77 H77 120.2
C79 C78 C83 118.9(7)
C79 C78 P5 116.0(5)
C83 C78 P5 124.9(5)
C78 C79 C80 120.3(8)
C78 C79 H79 119.9
C80 C79 H79 119.9
C81 C80 C79 120.1(9)
C81 C80 H80 120.0
C79 C80 H80 120.0
C82 C81 C80 119.8(8)
C82 C81 H81 120.1
C80 C81 H81 120.1
C81 C82 C83 120.8(8)
C81 C82 H82 119.6
C83 C82 H82 119.6
C82 C83 C78 120.1(8)
C82 C83 H83 119.9
C78 C83 H83 119.9
C85 C84 C89 118.7(6)
C85 C84 P5 116.6(5)
C89 C84 P5 124.6(5)
C84 C85 C86 120.5(7)
C84 C85 H85 119.7
C86 C85 H85 119.7
C87 C86 C85 120.3(8)
C87 C86 H86 119.8
C85 C86 H86 119.8
C88 C87 C86 119.6(7)
C88 C87 H87 120.2
C86 C87 H87 120.2
C87 C88 C89 120.4(7)
C87 C88 H88 119.8
C89 C88 H88 119.8
C88 C89 C84 120.4(7)
C88 C89 H89 119.8
C84 C89 H89 119.8
C91 C90 C95 119.4(6)
C91 C90 P6 117.6(5)
C95 C90 P6 122.9(5)
C90 C91 C92 120.6(7)
C90 C91 H91 119.7
C92 C91 H91 119.7
C93 C92 C91 119.7(8)
C93 C92 H92 120.2
C91 C92 H92 120.2
C92 C93 C94 119.9(8)
C92 C93 H93 120.0
C94 C93 H93 120.0
C95 C94 C93 121.1(8)
C95 C94 H94 119.5
C93 C94 H94 119.5
C94 C95 C90 119.3(7)
C94 C95 H95 120.3
C90 C95 H95 120.3
C101 C96 C97 118.8(7)
C101 C96 P6 124.5(5)
C97 C96 P6 116.3(5)
C98 C97 C96 120.4(8)
C98 C97 H97 119.8
C96 C97 H97 119.8
C99 C98 C97 120.6(8)
C99 C98 H98 119.7
C97 C98 H98 119.7
C98 C99 C100 119.5(7)
C98 C99 H99 120.2
C100 C99 H99 120.2
C99 C100 C101 120.2(7)
C99 C100 H100 119.9
C101 C100 H100 119.9
C100 C101 C96 120.5(7)
C100 C101 H101 119.7
C96 C101 H101 119.7
O5 C102 O4 131.1(7)
O5 C102 C103 113.9(7)
O4 C102 C103 114.9(7)
F1 C103 F3 108.5(9)
F1 C103 F2 103.7(7)
F3 C103 F2 104.8(8)
F1 C103 C102 113.8(7)
F3 C103 C102 112.0(7)
F2 C103 C102 113.2(7)
O6 C104 O7 131.4(8)
O6 C104 C105 114.4(9)
O7 C104 C105 114.1(9)
F5 C105 F4 111.0(12)
F5 C105 F6 105.0(11)
F4 C105 F6 102.2(12)
F5 C105 C104 111.1(12)
F4 C105 C104 114.7(11)
F6 C105 C104 112.0(12)
O9 C106 O8 133.0(8)
O9 C106 C107 115.4(8)
O8 C106 C107 111.7(8)
F81 C107 F71 108.4(11)
F9 C107 F8 106.0(14)
F9 C107 F7 106.4(12)
F8 C107 F7 104.3(12)
F81 C107 F91 104.7(11)
F71 C107 F91 101.7(10)
F9 C107 C106 115.5(10)
F81 C107 C106 113.7(10)
F71 C107 C106 117.3(9)
F8 C107 C106 112.6(13)
F7 C107 C106 111.3(12)
F91 C107 C106 109.7(10)
C109 C108 Ag8 125.7(6)
C109 C108 Ag10 122.6(6)
Ag8 C108 Ag10 101.1(3)
C109 C108 Ag11 138.4(7)
Ag8 C108 Ag11 78.2(2)
Ag10 C108 Ag11 75.9(2)
C108 C109 C110 177.5(8)
C115 C110 C111 118.7(7)
C115 C110 C109 121.9(7)
C111 C110 C109 119.4(7)
C112 C111 C110 120.2(8)
C112 C111 H111 119.9
C110 C111 H111 119.9
C113 C112 C111 119.5(7)
C113 C112 H112 120.3
C111 C112 H112 120.3
O10 C113 C112 123.9(7)
O10 C113 C114 115.1(7)
C112 C113 C114 121.0(7)
C115 C114 C113 119.2(8)
C115 C114 H114 120.4
C113 C114 H114 120.4
C114 C115 C110 121.3(8)
C114 C115 H115 119.3
C110 C115 H115 119.3
O10 C116 H11A 109.5
O10 C116 H11B 109.5
H11A C116 H11B 109.5
O10 C116 H11C 109.5
H11A C116 H11C 109.5
H11B C116 H11C 109.5
C118 C117 Ag11 138.7(6)
C118 C117 Ag9 101.9(6)
Ag11 C117 Ag9 117.3(3)
C118 C117 Ag12 122.0(6)
Ag11 C117 Ag12 81.5(2)
Ag9 C117 Ag12 76.8(2)
C117 C118 C119 178.3(10)
C120 C119 C124 120.4(10)
C120 C119 C118 120.7(10)
C124 C119 C118 118.9(9)
C119 C120 C121 117.2(11)
C119 C120 H120 121.4
C121 C120 H120 121.4
C122 C121 C120 118.9(10)
C122 C121 H121 120.5
C120 C121 H121 120.5
C121 C122 C123 122.7(10)
C121 C122 O11 122.1(10)
C123 C122 O11 115.1(10)
C124 C123 C122 118.9(11)
C124 C123 H123 120.5
C122 C123 H123 120.5
C123 C124 C119 121.8(11)
C123 C124 H124 119.1
C119 C124 H124 119.1
O11 C125 H12A 109.5
O11 C125 H12B 109.5
H12A C125 H12B 109.5
O11 C125 H12C 109.5
H12A C125 H12C 109.5
H12B C125 H12C 109.5
C127 C126 Ag20 121.3(7)
C127 C126 Ag7 109.7(5)
Ag20 C126 Ag7 85.8(3)
C127 C126 Ag10 133.5(6)
Ag7 C126 Ag10 78.8(2)
C127 C126 Ag12 118.3(6)
Ag20 C126 Ag12 80.2(3)
Ag7 C126 Ag12 130.4(4)
Ag10 C126 Ag12 77.4(2)
C126 C127 C128 174.9(15)
C126 C127 C328 174.2(17)
C129 C128 C127 123(2)
C129 C128 C133 121(2)
C127 C128 C133 116(2)
C128 C129 C130 123(2)
C128 C129 H129 118.6
C130 C129 H129 118.6
C129 C130 C131 118.7(18)
C129 C130 H130 120.6
C131 C130 H130 120.6
O12 C131 C130 125.4(17)
O12 C131 C132 114.5(17)
C130 C131 C132 120.0(17)
C131 C132 C133 120(2)
C131 C132 H132 119.8
C133 C132 H132 119.8
C132 C133 C128 117(3)
C132 C133 H133 121.6
C128 C133 H133 121.6
C131 O12 C134 115.9(14)
O12 C134 H13A 109.5
O12 C134 H13B 109.5
H13A C134 H13B 109.5
O12 C134 H13C 109.5
H13A C134 H13C 109.5
H13B C134 H13C 109.5
C333 C328 C329 115(3)
C333 C328 C127 130(4)
C329 C328 C127 114(3)
C329 C330 C331 120(3)
C329 C330 H330 119.9
C331 C330 H330 119.9
C333 C332 C331 119(3)
C333 C332 H332 120.3
C331 C332 H332 120.3
C332 C333 C328 125(4)
C332 C333 H333 117.3
C328 C333 H333 117.3
C330 C331 C332 120(3)
C330 C331 O312 125(3)
C332 C331 O312 115(3)
C330 C329 C328 119(3)
C330 C329 H329 120.3
C328 C329 H329 120.3
C331 O312 C334 117(2)
O312 C334 H33A 109.5
O312 C334 H33B 109.5
H33A C334 H33B 109.5
O312 C334 H33C 109.5
H33A C334 H33C 109.5
H33B C334 H33C 109.5
P8 C135 P9 105.2(4)
P8 C135 P7 107.4(3)
P9 C135 P7 106.9(3)
P8 C135 H135 112.3
P9 C135 H135 112.3
P7 C135 H135 112.3
C137 C136 C141 118.0(8)
C137 C136 P7 118.8(6)
C141 C136 P7 123.2(7)
C136 C137 C138 121.8(9)
C136 C137 H137 119.1
C138 C137 H137 119.1
C139 C138 C137 118.9(10)
C139 C138 H138 120.6
C137 C138 H138 120.6
C140 C139 C138 121.2(9)
C140 C139 H139 119.4
C138 C139 H139 119.4
C139 C140 C141 120.0(10)
C139 C140 H140 120.0
C141 C140 H140 120.0
C140 C141 C136 120.1(10)
C140 C141 H141 120.0
C136 C141 H141 120.0
C143 C142 C147 118.0(7)
C143 C142 P7 118.5(6)
C147 C142 P7 123.5(6)
C142 C143 C144 120.4(7)
C142 C143 H143 119.8
C144 C143 H143 119.8
C145 C144 C143 120.6(7)
C145 C144 H144 119.7
C143 C144 H144 119.7
C146 C145 C144 119.0(8)
C146 C145 H145 120.5
C144 C145 H145 120.5
C145 C146 C147 120.5(9)
C145 C146 H146 119.8
C147 C146 H146 119.8
C146 C147 C142 121.4(8)
C146 C147 H147 119.3
C142 C147 H147 119.3
C149 C148 C153 119.5(8)
C149 C148 P8 116.2(6)
C153 C148 P8 124.1(6)
C148 C149 C150 119.4(9)
C148 C149 H149 120.3
C150 C149 H149 120.3
C151 C150 C149 121.3(9)
C151 C150 H150 119.4
C149 C150 H150 119.4
C150 C151 C152 119.0(9)
C150 C151 H151 120.5
C152 C151 H151 120.5
C151 C152 C153 120.8(11)
C151 C152 H152 119.6
C153 C152 H152 119.6
C152 C153 C148 119.8(9)
C152 C153 H153 120.1
C148 C153 H153 120.1
C159 C154 C155 120.1(8)
C159 C154 P8 118.7(6)
C155 C154 P8 121.1(6)
C156 C155 C154 120.0(8)
C156 C155 H155 120.0
C154 C155 H155 120.0
C157 C156 C155 120.0(8)
C157 C156 H156 120.0
C155 C156 H156 120.0
C156 C157 C158 120.5(9)
C156 C157 H157 119.8
C158 C157 H157 119.8
C157 C158 C159 120.1(9)
C157 C158 H158 120.0
C159 C158 H158 120.0
C154 C159 C158 119.2(7)
C154 C159 H159 120.4
C158 C159 H159 120.4
C161 C160 C165 119.1(7)
C161 C160 P9 116.8(6)
C165 C160 P9 124.1(6)
C162 C161 C160 120.3(8)
C162 C161 H161 119.9
C160 C161 H161 119.9
C161 C162 C163 119.6(8)
C161 C162 H162 120.2
C163 C162 H162 120.2
C164 C163 C162 121.3(8)
C164 C163 H163 119.4
C162 C163 H163 119.4
C163 C164 C165 119.4(8)
C163 C164 H164 120.3
C165 C164 H164 120.3
C164 C165 C160 120.4(8)
C164 C165 H165 119.8
C160 C165 H165 119.8
C171 C166 C167 117.8(6)
C171 C166 P9 118.7(5)
C167 C166 P9 123.2(6)
C168 C167 C166 120.7(8)
C168 C167 H167 119.7
C166 C167 H167 119.7
C169 C168 C167 119.9(8)
C169 C168 H168 120.0
C167 C168 H168 120.0
C170 C169 C168 120.4(7)
C170 C169 H169 119.8
C168 C169 H169 119.8
C169 C170 C171 120.1(8)
C169 C170 H170 119.9
C171 C170 H170 119.9
C170 C171 C166 121.1(7)
C170 C171 H171 119.5
C166 C171 H171 119.5
P11 C172 P12 106.8(3)
P11 C172 P10 105.5(3)
P12 C172 P10 105.6(3)
P11 C172 H172 112.8
P12 C172 H172 112.8
P10 C172 H172 112.8
C178 C173 C174 117.7(8)
C178 C173 P10 122.8(8)
C174 C173 P10 118.3(6)
C175 C174 C173 120.4(8)
C175 C174 H174 119.8
C173 C174 H174 119.8
C176 C175 C174 121.1(10)
C176 C175 H175 119.4
C174 C175 H175 119.4
C175 C176 C177 119.2(10)
C175 C176 H176 120.4
C177 C176 H176 120.4
C176 C177 C178 120.8(11)
C176 C177 H177 119.6
C178 C177 H177 119.6
C173 C178 C177 120.5(11)
C173 C178 H178 119.7
C177 C178 H178 119.7
C184 C179 C180 118.2(8)
C184 C179 P10 115.2(6)
C180 C179 P10 126.4(7)
C179 C180 C181 120.9(9)
C179 C180 H180 119.6
C181 C180 H180 119.6
C182 C181 C180 120.5(10)
C182 C181 H181 119.8
C180 C181 H181 119.8
C181 C182 C183 119.3(9)
C181 C182 H182 120.4
C183 C182 H182 120.4
C182 C183 C184 120.3(9)
C182 C183 H183 119.9
C184 C183 H183 119.9
C179 C184 C183 120.2(9)
C179 C184 H184 119.9
C183 C184 H184 119.9
C190 C185 C186 119.8(9)
C190 C185 H185 120.1
C186 C185 H185 120.1
C187 C186 C185 120.6(9)
C187 C186 H186 119.7
C185 C186 H186 119.7
C188 C187 C186 118.8(8)
C188 C187 H187 120.6
C186 C187 H187 120.6
C187 C188 C189 121.1(8)
C187 C188 H188 119.5
C189 C188 H188 119.5
C188 C189 C190 120.6(7)
C188 C189 H189 119.7
C190 C189 H189 119.7
C185 C190 C189 118.8(7)
C185 C190 P11 122.3(6)
C189 C190 P11 118.5(6)
C192 C191 C196 118.9(8)
C192 C191 P11 125.0(7)
C196 C191 P11 116.1(7)
C191 C192 C193 118.9(11)
C191 C192 H192 120.6
C193 C192 H192 120.6
C194 C193 C192 122.5(11)
C194 C193 H193 118.7
C192 C193 H193 118.7
C195 C194 C193 118.8(10)
C195 C194 H194 120.6
C193 C194 H194 120.6
C194 C195 C196 120.1(11)
C194 C195 H195 119.9
C196 C195 H195 119.9
C191 C196 C195 120.7(10)
C191 C196 H196 119.6
C195 C196 H196 119.6
C202 C197 C198 117.9(12)
C202 C197 P12 123.7(14)
C198 C197 P12 118.1(11)
C197 C198 C199 121.2(11)
C197 C198 H198 119.4
C199 C198 H198 119.4
C200 C199 C198 119.2(11)
C200 C199 H199 120.4
C198 C199 H199 120.4
C201 C200 C199 119.5(11)
C201 C200 H200 120.3
C199 C200 H200 120.3
C200 C201 C202 122.2(12)
C200 C201 H201 118.9
C202 C201 H201 118.9
C197 C202 C201 120.0(13)
C197 C202 H202 120.0
C201 C202 H202 120.0
C398 C397 C402 120.0
C398 C397 P12 115.5(9)
C402 C397 P12 124.3(9)
C399 C398 C397 120.0
C399 C398 H398 120.0
C397 C398 H398 120.0
C398 C399 C400 120.0
C398 C399 H399 120.0
C400 C399 H399 120.0
C399 C400 C401 120.0
C399 C400 H400 120.0
C401 C400 H400 120.0
C400 C401 C402 120.0
C400 C401 H401 120.0
C402 C401 H401 120.0
C401 C402 C397 120.0
C401 C402 H402 120.0
C397 C402 H402 120.0
C204 C203 C208 119.7(13)
C204 C203 P12 116.3(12)
C208 C203 P12 123.8(10)
C205 C204 C203 121(2)
C205 C204 H204 119.3
C203 C204 H204 119.3
C204 C205 C206 117.9(17)
C204 C205 H205 121.1
C206 C205 H205 121.1
C207 C206 C205 121.8(12)
C207 C206 H206 119.1
C205 C206 H206 119.1
C206 C207 C208 120.0(12)
C206 C207 H207 120.0
C208 C207 H207 120.0
C207 C208 C203 119.2(12)
C207 C208 H208 120.4
C203 C208 H208 120.4
C404 C403 C406 120.0
C404 C403 H403 120.0
C406 C403 H403 120.0
C403 C404 C405 120.0
C403 C404 H404 120.0
C405 C404 H404 120.0
C404 C405 C408 120.0
C404 C405 P12 115.5(12)
C408 C405 P12 124.4(12)
C407 C408 C405 120.0
C407 C408 H408 120.0
C405 C408 H408 120.0
C406 C407 C408 120.0
C406 C407 H407 120.0
C408 C407 H407 120.0
C407 C406 C403 120.0
C407 C406 H406 120.0
C403 C406 H406 120.0
O14 C209 O13 128.6(9)
O313 C209 O314 127(2)
O313 C209 C210 132.6(17)
O14 C209 C210 119.9(8)
O13 C209 C210 110.9(8)
O314 C209 C210 97.8(15)
F310 C210 F311 103.6(14)
F11 C210 F12 109.1(9)
F310 C210 F312 101.6(14)
F311 C210 F312 98.3(13)
F11 C210 F10 103.7(9)
F12 C210 F10 107.4(10)
F310 C210 C209 131.0(15)
F311 C210 C209 106.4(14)
F11 C210 C209 111.6(9)
F12 C210 C209 114.4(9)
F312 C210 C209 111.2(15)
F10 C210 C209 110.0(9)
O15 C211 O16 130.9(8)
O15 C211 C212 113.4(7)
O16 C211 C212 115.7(7)
F314 C212 F315 113.3(12)
F15 C212 F13 114.1(12)
F314 C212 F313 97.6(9)
F315 C212 F313 98.1(11)
F15 C212 F14 98.9(9)
F13 C212 F14 101.2(10)
F314 C212 C211 118.0(11)
F315 C212 C211 117.6(12)
F15 C212 C211 118.9(10)
F13 C212 C211 114.1(10)
F313 C212 C211 107.6(9)
F14 C212 C211 106.1(9)
O17 C213 O18 132.3(7)
O17 C213 C214 113.2(7)
O18 C213 C214 114.4(7)
F18 C214 F16 108.8(9)
F18 C214 F17 104.9(11)
F16 C214 F17 104.4(9)
F18 C214 C213 114.7(8)
F16 C214 C213 112.3(9)
F17 C214 C213 111.0(8)
C216 C215 H21A 109.5
C216 C215 H21B 109.5
H21A C215 H21B 109.5
C216 C215 H21C 109.5
H21A C215 H21C 109.5
H21B C215 H21C 109.5
O19 C216 C215 123.6(11)
O19 C216 C217 118.7(9)
C215 C216 C217 117.6(9)
C216 C217 H21D 109.5
C216 C217 H21E 109.5
H21D C217 H21E 109.5
C216 C217 H21F 109.5
H21D C217 H21F 109.5
H21E C217 H21F 109.5
C219 C218 H21G 109.5
C219 C218 H21H 109.5
H21G C218 H21H 109.5
C219 C218 H21I 109.5
H21G C218 H21I 109.5
H21H C218 H21I 109.5
O20 C219 C220 123.9(18)
O20 C219 C218 120.2(19)
C220 C219 C218 115.7(17)
C219 C220 H22A 109.5
C219 C220 H22B 109.5
H22A C220 H22B 109.5
C219 C220 H22C 109.5
H22A C220 H22C 109.5
H22B C220 H22C 109.5
C222 C221 H22D 109.5
C222 C221 H22E 109.5
H22D C221 H22E 109.5
C222 C221 H22F 109.5
H22D C221 H22F 109.5
H22E C221 H22F 109.5
O21 C222 C221 121.8(16)
O21 C222 C223 122(2)
C221 C222 C223 116.4(17)
C222 C223 H22G 109.5
C222 C223 H22H 109.5
H22G C223 H22H 109.5
C222 C223 H22I 109.5
H22G C223 H22I 109.5
H22H C223 H22I 109.5
C225 C224 H22J 109.5
C225 C224 H22K 109.5
H22J C224 H22K 109.5
C225 C224 H22L 109.5
H22J C224 H22L 109.5
H22K C224 H22L 109.5
O22 C225 C224 127(2)
O22 C225 C226 121(2)
C224 C225 C226 112.1(19)
C225 C226 H22M 109.5
C225 C226 H22N 109.5
H22M C226 H22N 109.5
C225 C226 H22O 109.5
H22M C226 H22O 109.5
H22N C226 H22O 109.5
C228 C227 H22P 109.5
C228 C227 H22Q 109.5
H22P C227 H22Q 109.5
C228 C227 H22R 109.5
H22P C227 H22R 109.5
H22Q C227 H22R 109.5
O23 C228 C227 122.4(11)
O23 C228 C229 121.2(10)
C227 C228 C229 116.3(10)
C228 C229 H22S 109.5
C228 C229 H22T 109.5
H22S C229 H22T 109.5
C228 C229 H22U 109.5
H22S C229 H22U 109.5
H22T C229 H22U 109.5
C231 C230 H23A 109.5
C231 C230 H23B 109.5
H23A C230 H23B 109.5
C231 C230 H23C 109.5
H23A C230 H23C 109.5
H23B C230 H23C 109.5
O24 C231 C230 121(2)
O24 C231 C232 119(3)
C230 C231 C232 119(2)
C231 C232 H23D 109.5
C231 C232 H23E 109.5
H23D C232 H23E 109.5
C231 C232 H23F 109.5
H23D C232 H23F 109.5
H23E C232 H23F 109.5
C234 C233 H23G 109.5
C234 C233 H23H 109.5
H23G C233 H23H 109.5
C234 C233 H23I 109.5
H23G C233 H23I 109.5
H23H C233 H23I 109.5
O25 C234 C235 120(2)
O25 C234 C233 117.4(18)
C235 C234 C233 122.6(18)
C234 C235 H23J 109.5
C234 C235 H23K 109.5
H23J C235 H23K 109.5
C234 C235 H23L 109.5
H23J C235 H23L 109.5
H23K C235 H23L 109.5
C240 C239 H23M 109.5
C240 C239 H23N 109.5
H23M C239 H23N 109.5
C240 C239 H23O 109.5
H23M C239 H23O 109.5
H23N C239 H23O 109.5
C237 C238 H23P 109.5
C237 C238 H23Q 109.5
H23P C238 H23Q 109.5
C237 C238 H23R 109.5
H23P C238 H23R 109.5
H23Q C238 H23R 109.5
O26 C237 C238 127.6(13)
O26 C237 C236 113.3(12)
C238 C237 C236 119.1(13)
C237 C236 H23S 109.5
C237 C236 H23T 109.5
H23S C236 H23T 109.5
C237 C236 H23U 109.5
H23S C236 H23U 109.5
H23T C236 H23U 109.5
O27 C240 C239 122.8(11)
O27 C240 C241 120.0(11)
C239 C240 C241 117.1(11)
C240 C241 H24A 109.5
C240 C241 H24B 109.5
H24A C241 H24B 109.5
C240 C241 H24C 109.5
H24A C241 H24C 109.5
H24B C241 H24C 109.5
C243 C242 H24D 109.5
C243 C242 H24E 109.5
H24D C242 H24E 109.5
C243 C242 H24F 109.5
H24D C242 H24F 109.5
H24E C242 H24F 109.5
C244 C243 C242 127(3)
C244 C243 O28 109(3)
C242 C243 O28 120(2)
C243 C244 H24G 109.5
C243 C244 H24H 109.5
H24G C244 H24H 109.5
C243 C244 H24I 109.5
H24G C244 H24I 109.5
H24H C244 H24I 109.5
C6 O1 C9 115.6(10)
C15 O2 C18 116.7(7)
C24 O3 C27 117.3(6)
C102 O4 Ag1 121.8(5)
C102 O5 Ag4 121.0(5)
C104 O6 Ag2 120.4(5)
C104 O7 Ag5 119.5(5)
C106 O8 Ag3 117.8(5)
C106 O9 Ag6 122.9(5)
C113 O10 C116 117.2(7)
C122 O11 C125 118.2(10)
C211 O15 Ag8 121.2(5)
C211 O16 Ag11 113.2(5)
C213 O17 Ag9 119.5(5)
C213 O18 Ag12 121.3(5)
C209 O14 Ag10 134.0(7)
C209 O314 Ag20 125.5(19)
C209 O313 Ag7 121(2)
C108 Ag10 C126 124.1(3)
C108 Ag10 P10 117.1(2)
C126 Ag10 P10 115.4(2)
C108 Ag10 O14 84.0(3)
C126 Ag10 O14 93.2(3)
P10 Ag10 O14 112.4(2)
C108 Ag10 Ag7 85.7(2)
C126 Ag10 Ag7 48.80(17)
P10 Ag10 Ag7 155.25(8)
O14 Ag10 Ag7 57.6(2)
C108 Ag10 Ag11 54.3(2)
C126 Ag10 Ag11 105.5(2)
P10 Ag10 Ag11 93.14(5)
O14 Ag10 Ag11 138.0(2)
Ag7 Ag10 Ag11 108.92(4)
C108 Ag10 Ag12 111.1(2)
C126 Ag10 Ag12 52.26(18)
P10 Ag10 Ag12 88.95(5)
O14 Ag10 Ag12 145.3(2)
Ag7 Ag10 Ag12 91.49(2)
Ag11 Ag10 Ag12 62.29(3)
C126 Ag20 P10 134.0(5)
C126 Ag20 O314 106.9(8)
P10 Ag20 O314 102.3(8)
C126 Ag20 Ag12 54.0(2)
P10 Ag20 Ag12 93.6(2)
O314 Ag20 Ag12 160.9(8)
C126 Ag20 Ag7 48.4(2)
P10 Ag20 Ag7 175.0(3)
O314 Ag20 Ag7 72.8(8)
Ag12 Ag20 Ag7 90.97(19)
C126 Ag20 Ag11 98.2(4)
P10 Ag20 Ag11 86.7(2)
O314 Ag20 Ag11 132.8(9)
Ag12 Ag20 Ag11 57.80(16)
Ag7 Ag20 Ag11 97.4(3)
C35 P1 C29 103.6(3)
C35 P1 C28 105.2(3)
C29 P1 C28 108.3(3)
C35 P1 Ag1 113.1(2)
C29 P1 Ag1 114.5(3)
C28 P1 Ag1 111.5(2)
C41 P2 C47 100.9(3)
C41 P2 C28 109.1(3)
C47 P2 C28 106.1(3)
C41 P2 Ag2 115.7(2)
C47 P2 Ag2 113.5(2)
C28 P2 Ag2 110.7(2)
C59 P3 C53 101.3(3)
C59 P3 C28 109.3(3)
C53 P3 C28 105.9(3)
C59 P3 Ag3 110.8(3)
C53 P3 Ag3 118.1(2)
C28 P3 Ag3 110.8(2)
C72 P4 C66 101.2(3)
C72 P4 C65 108.5(3)
C66 P4 C65 107.7(3)
C72 P4 Ag4 113.0(2)
C66 P4 Ag4 114.8(2)
C65 P4 Ag4 111.1(2)
C84 P5 C78 100.2(3)
C84 P5 C65 106.2(3)
C78 P5 C65 109.9(3)
C84 P5 Ag5 117.5(2)
C78 P5 Ag5 111.2(2)
C65 P5 Ag5 111.2(2)
C90 P6 C96 101.6(3)
C90 P6 C65 105.7(3)
C96 P6 C65 108.9(3)
C90 P6 Ag6 115.2(2)
C96 P6 Ag6 110.9(2)
C65 P6 Ag6 113.8(2)
C136 P7 C142 106.0(3)
C136 P7 C135 106.2(3)
C142 P7 C135 106.9(3)
C136 P7 Ag7 114.8(3)
C142 P7 Ag7 113.2(2)
C135 P7 Ag7 109.3(2)
C154 P8 C148 101.1(4)
C154 P8 C135 106.3(3)
C148 P8 C135 108.7(4)
C154 P8 Ag8 111.5(2)
C148 P8 Ag8 114.9(3)
C135 P8 Ag8 113.3(2)
C166 P9 C160 101.1(3)
C166 P9 C135 109.5(3)
C160 P9 C135 105.5(3)
C166 P9 Ag9 111.3(2)
C160 P9 Ag9 118.0(3)
C135 P9 Ag9 110.8(2)
C173 P10 C179 98.1(4)
C173 P10 C172 109.4(4)
C179 P10 C172 109.8(3)
C173 P10 Ag20 104.5(4)
C179 P10 Ag20 117.4(3)
C172 P10 Ag20 115.7(3)
C173 P10 Ag10 116.3(3)
C179 P10 Ag10 111.5(3)
C172 P10 Ag10 111.0(2)
C190 P11 C191 101.7(3)
C190 P11 C172 106.1(3)
C191 P11 C172 105.9(3)
C190 P11 Ag11 115.1(2)
C191 P11 Ag11 113.9(3)
C172 P11 Ag11 113.0(2)
C197 P12 C203 102.8(8)
C197 P12 C172 109.3(5)
C203 P12 C172 105.2(5)
C405 P12 C172 109.1(8)
C405 P12 C397 97.7(9)
C172 P12 C397 110.0(6)
C197 P12 Ag12 114.6(6)
C203 P12 Ag12 112.5(5)
C405 P12 Ag12 119.9(7)
C172 P12 Ag12 111.7(2)
C397 P12 Ag12 107.2(5)
C19 Ag1 P1 141.6(2)
C19 Ag1 O4 101.2(3)
P1 Ag1 O4 91.71(14)
C19 Ag1 C1 98.7(2)
P1 Ag1 C1 116.19(15)
O4 Ag1 C1 95.2(2)
C19 Ag1 Ag4 54.3(2)
P1 Ag1 Ag4 164.02(5)
O4 Ag1 Ag4 80.67(13)
C1 Ag1 Ag4 51.31(14)
C19 Ag1 Ag2 110.3(2)
P1 Ag1 Ag2 85.00(4)
O4 Ag1 Ag2 132.77(16)
C1 Ag1 Ag2 46.91(15)
Ag4 Ag1 Ag2 89.90(2)
C19 Ag1 Ag3 69.6(2)
P1 Ag1 Ag3 92.10(4)
O4 Ag1 Ag3 168.83(15)
C1 Ag1 Ag3 92.55(15)
Ag4 Ag1 Ag3 98.03(2)
Ag2 Ag1 Ag3 58.09(2)
C1 Ag2 O6 98.5(2)
C1 Ag2 P2 141.19(18)
O6 Ag2 P2 99.39(15)
C1 Ag2 Ag1 58.86(18)
O6 Ag2 Ag1 155.43(19)
P2 Ag2 Ag1 94.62(4)
C1 Ag2 Ag5 51.72(17)
O6 Ag2 Ag5 81.07(14)
P2 Ag2 Ag5 165.86(5)
Ag1 Ag2 Ag5 90.19(2)
C1 Ag2 Ag3 106.54(18)
O6 Ag2 Ag3 137.10(19)
P2 Ag2 Ag3 82.37(4)
Ag1 Ag2 Ag3 64.64(2)
Ag5 Ag2 Ag3 87.73(2)
C10 Ag3 O8 109.1(3)
C10 Ag3 P3 149.80(19)
O8 Ag3 P3 93.46(17)
C10 Ag3 Ag6 54.16(19)
O8 Ag3 Ag6 85.01(16)
P3 Ag3 Ag6 151.15(5)
C10 Ag3 Ag2 62.19(18)
O8 Ag3 Ag2 171.28(19)
P3 Ag3 Ag2 94.42(4)
Ag6 Ag3 Ag2 89.88(2)
C10 Ag3 Ag1 98.58(19)
O8 Ag3 Ag1 127.8(2)
P3 Ag3 Ag1 81.90(5)
Ag6 Ag3 Ag1 76.53(2)
Ag2 Ag3 Ag1 57.269(19)
C1 Ag4 C19 101.5(3)
C1 Ag4 O5 100.4(2)
C19 Ag4 O5 102.4(2)
C1 Ag4 P4 130.48(17)
C19 Ag4 P4 118.4(2)
O5 Ag4 P4 98.54(14)
C1 Ag4 Ag1 59.31(17)
C19 Ag4 Ag1 49.37(19)
O5 Ag4 Ag1 85.46(14)
P4 Ag4 Ag1 167.74(5)
C1 Ag4 Ag6 93.32(16)
C19 Ag4 Ag6 49.68(19)
O5 Ag4 Ag6 151.21(16)
P4 Ag4 Ag6 91.39(4)
Ag1 Ag4 Ag6 79.92(2)
C1 Ag4 Ag5 50.20(16)
C19 Ag4 Ag5 100.81(19)
O5 Ag4 Ag5 145.78(17)
P4 Ag4 Ag5 92.10(4)
Ag1 Ag4 Ag5 90.95(2)
Ag6 Ag4 Ag5 59.71(2)
C1 Ag5 P5 123.98(17)
C1 Ag5 C10 99.7(2)
P5 Ag5 C10 126.78(16)
C1 Ag5 O7 89.1(2)
P5 Ag5 O7 99.01(13)
C10 Ag5 O7 111.7(2)
C1 Ag5 Ag2 48.05(16)
P5 Ag5 Ag2 171.97(4)
C10 Ag5 Ag2 59.96(16)
O7 Ag5 Ag2 80.88(12)
C1 Ag5 Ag6 93.49(17)
P5 Ag5 Ag6 94.00(4)
C10 Ag5 Ag6 50.67(17)
O7 Ag5 Ag6 162.38(12)
Ag2 Ag5 Ag6 87.88(2)
C1 Ag5 Ag4 50.73(16)
P5 Ag5 Ag4 87.76(4)
C10 Ag5 Ag4 100.42(17)
O7 Ag5 Ag4 132.55(13)
Ag2 Ag5 Ag4 86.488(19)
Ag6 Ag5 Ag4 59.440(19)
C19 Ag6 C10 113.0(3)
C19 Ag6 O9 95.4(3)
C10 Ag6 O9 104.2(2)
C19 Ag6 P6 121.9(2)
C10 Ag6 P6 117.82(18)
O9 Ag6 P6 97.83(16)
C19 Ag6 Ag3 74.7(2)
C10 Ag6 Ag3 48.14(17)
O9 Ag6 Ag3 80.00(15)
P6 Ag6 Ag3 163.41(5)
C19 Ag6 Ag4 51.7(2)
C10 Ag6 Ag4 103.87(17)
O9 Ag6 Ag4 143.43(19)
P6 Ag6 Ag4 89.36(4)
Ag3 Ag6 Ag4 102.21(2)
C19 Ag6 Ag5 103.50(18)
C10 Ag6 Ag5 53.43(17)
O9 Ag6 Ag5 155.02(18)
P6 Ag6 Ag5 85.95(4)
Ag3 Ag6 Ag5 89.36(2)
Ag4 Ag6 Ag5 60.850(18)
C126 Ag7 O313 109.7(7)
C126 Ag7 P7 150.2(2)
O313 Ag7 P7 93.4(7)
C126 Ag7 Ag10 52.38(19)
P7 Ag7 Ag10 149.00(6)
C126 Ag7 Ag20 45.8(3)
O313 Ag7 Ag20 86.6(7)
P7 Ag7 Ag20 158.9(2)
C126 Ag7 Ag9 60.2(2)
O313 Ag7 Ag9 169.9(7)
P7 Ag7 Ag9 95.97(5)
Ag10 Ag7 Ag9 83.24(2)
Ag20 Ag7 Ag9 85.97(14)
C126 Ag7 Ag8 95.8(2)
O313 Ag7 Ag8 127.5(9)
P7 Ag7 Ag8 83.92(5)
Ag10 Ag7 Ag8 69.49(4)
Ag20 Ag7 Ag8 79.4(2)
Ag9 Ag7 Ag8 57.46(2)
C108 Ag8 P8 151.2(2)
C108 Ag8 O15 95.2(3)
P8 Ag8 O15 93.10(14)
C108 Ag8 Ag11 54.7(2)
P8 Ag8 Ag11 153.89(6)
O15 Ag8 Ag11 75.95(15)
C108 Ag8 Ag9 115.4(2)
P8 Ag8 Ag9 82.65(5)
O15 Ag8 Ag9 121.98(17)
Ag11 Ag8 Ag9 83.35(2)
C108 Ag8 Ag7 81.0(2)
P8 Ag8 Ag7 90.26(5)
O15 Ag8 Ag7 176.20(15)
Ag11 Ag8 Ag7 101.70(2)
Ag9 Ag8 Ag7 60.24(2)
C117 Ag9 O17 101.5(2)
C117 Ag9 P9 147.00(19)
O17 Ag9 P9 92.66(14)
C117 Ag9 Ag12 52.05(19)
O17 Ag9 Ag12 82.02(13)
P9 Ag9 Ag12 160.79(5)
C117 Ag9 Ag8 69.61(19)
O17 Ag9 Ag8 170.91(14)
P9 Ag9 Ag8 94.09(5)
Ag12 Ag9 Ag8 93.47(2)
C117 Ag9 Ag7 114.36(19)
O17 Ag9 Ag7 125.15(14)
P9 Ag9 Ag7 79.32(5)
Ag12 Ag9 Ag7 88.65(2)
Ag8 Ag9 Ag7 62.29(2)
C117 Ag11 C108 114.0(3)
C117 Ag11 O16 110.9(3)
C108 Ag11 O16 89.8(3)
C117 Ag11 P11 124.54(19)
C108 Ag11 P11 111.29(19)
O16 Ag11 P11 99.38(15)
C117 Ag11 Ag10 96.37(19)
C108 Ag11 Ag10 49.77(19)
O16 Ag11 Ag10 138.46(19)
P11 Ag11 Ag10 89.26(5)
C117 Ag11 Ag8 71.46(18)
C108 Ag11 Ag8 47.13(18)
O16 Ag11 Ag8 86.61(15)
P11 Ag11 Ag8 157.93(5)
Ag10 Ag11 Ag8 72.75(3)
C117 Ag11 Ag12 49.82(19)
C108 Ag11 Ag12 104.64(19)
O16 Ag11 Ag12 159.36(19)
P11 Ag11 Ag12 89.19(4)
Ag10 Ag11 Ag12 59.70(3)
Ag8 Ag11 Ag12 92.44(2)
C117 Ag11 Ag20 94.0(2)
C108 Ag11 Ag20 56.0(2)
O16 Ag11 Ag20 144.3(2)
P11 Ag11 Ag20 85.77(13)
Ag8 Ag11 Ag20 77.37(13)
Ag12 Ag11 Ag20 54.52(14)
C117 Ag12 C126 106.2(3)
C117 Ag12 O18 106.4(2)
C126 Ag12 O18 92.2(2)
C117 Ag12 P12 123.46(18)
C126 Ag12 P12 120.34(19)
O18 Ag12 P12 102.19(15)
C117 Ag12 Ag9 51.11(17)
C126 Ag12 Ag9 62.41(19)
O18 Ag12 Ag9 82.75(15)
P12 Ag12 Ag9 173.96(5)
C117 Ag12 Ag20 104.3(3)
C126 Ag12 Ag20 45.8(2)
O18 Ag12 Ag20 133.7(3)
P12 Ag12 Ag20 88.51(15)
Ag9 Ag12 Ag20 90.53(16)
C117 Ag12 Ag10 94.13(19)
C126 Ag12 Ag10 50.33(18)
O18 Ag12 Ag10 141.59(17)
P12 Ag12 Ag10 92.37(5)
Ag9 Ag12 Ag10 85.70(3)
C117 Ag12 Ag11 48.69(18)
C126 Ag12 Ag11 100.19(18)
O18 Ag12 Ag11 154.39(16)
P12 Ag12 Ag11 90.77(4)
Ag9 Ag12 Ag11 83.34(2)
Ag20 Ag12 Ag11 67.7(2)
Ag10 Ag12 Ag11 58.02(3)

loop_
_geom_bond_atom_site_label_1
_geom_bond_atom_site_label_2
_geom_bond_distance
C1 C2 1.218(10)
C1 Ag2 2.235(7)
C1 Ag5 2.359(7)
C1 Ag4 2.377(7)
C1 Ag1 2.619(7)
C2 C3 1.424(11)
C3 C4 1.380(13)
C3 C8 1.381(13)
C4 C5 1.385(11)
C4 H4 0.9500
C5 C6 1.343(13)
C5 H5 0.9500
C6 O1 1.354(11)
C6 C7 1.410(13)
C7 C8 1.385(12)
C7 H7 0.9500
C8 H8 0.9500
C9 O1 1.422(16)
C9 H9A 0.9800
C9 H9B 0.9800
C9 H9C 0.9800
C10 C11 1.257(10)
C10 Ag3 2.184(7)
C10 Ag6 2.378(7)
C10 Ag5 2.469(7)
C11 C12 1.433(10)
C12 C17 1.384(11)
C12 C13 1.393(10)
C13 C14 1.395(11)
C13 H13 0.9500
C14 C15 1.401(12)
C14 H14 0.9500
C15 O2 1.376(9)
C15 C16 1.378(12)
C16 C17 1.396(11)
C16 H16 0.9500
C17 H17 0.9500
C18 O2 1.422(11)
C18 H18A 0.9800
C18 H18B 0.9800
C18 H18C 0.9800
C19 C20 1.203(10)
C19 Ag1 2.226(8)
C19 Ag6 2.312(8)
C19 Ag4 2.381(8)
C20 C21 1.440(10)
C21 C22 1.394(11)
C21 C26 1.408(10)
C22 C23 1.374(10)
C22 H22 0.9500
C23 C24 1.385(10)
C23 H23 0.9500
C24 O3 1.372(8)
C24 C25 1.391(10)
C25 C26 1.376(10)
C25 H25 0.9500
C26 H26 0.9500
C27 O3 1.423(9)
C27 H27A 0.9800
C27 H27B 0.9800
C27 H27C 0.9800
C28 P1 1.870(6)
C28 P3 1.870(7)
C28 P2 1.875(6)
C28 H28 1.0000
C29 C30 1.376(12)
C29 C34 1.404(11)
C29 P1 1.823(7)
C30 C31 1.403(13)
C30 H30 0.9500
C31 C32 1.395(16)
C31 H31 0.9500
C32 C33 1.363(15)
C32 H32 0.9500
C33 C34 1.394(12)
C33 H33 0.9500
C34 H34 0.9500
C35 C40 1.391(9)
C35 C36 1.398(9)
C35 P1 1.817(7)
C36 C37 1.388(10)
C36 H36 0.9500
C37 C38 1.383(12)
C37 H37 0.9500
C38 C39 1.379(12)
C38 H38 0.9500
C39 C40 1.383(11)
C39 H39 0.9500
C40 H40 0.9500
C41 C42 1.392(10)
C41 C46 1.397(9)
C41 P2 1.821(6)
C42 C43 1.393(11)
C42 H42 0.9500
C43 C44 1.379(12)
C43 H43 0.9500
C44 C45 1.375(12)
C44 H44 0.9500
C45 C46 1.377(10)
C45 H45 0.9500
C46 H46 0.9500
C47 C52 1.392(10)
C47 C48 1.398(10)
C47 P2 1.826(7)
C48 C49 1.384(10)
C48 H48 0.9500
C49 C50 1.387(11)
C49 H49 0.9500
C50 C51 1.380(13)
C50 H50 0.9500
C51 C52 1.395(11)
C51 H51 0.9500
C52 H52 0.9500
C53 C54 1.389(10)
C53 C58 1.392(10)
C53 P3 1.828(7)
C54 C55 1.397(10)
C54 H54 0.9500
C55 C56 1.367(14)
C55 H55 0.9500
C56 C57 1.363(15)
C56 H56 0.9500
C57 C58 1.399(12)
C57 H57 0.9500
C58 H58 0.9500
C59 C60 1.384(12)
C59 C64 1.395(12)
C59 P3 1.822(7)
C60 C61 1.391(12)
C60 H60 0.9500
C61 C62 1.381(17)
C61 H61 0.9500
C62 C63 1.366(18)
C62 H62 0.9500
C63 C64 1.382(12)
C63 H63 0.9500
C64 H64 0.9500
C65 P5 1.876(6)
C65 P4 1.877(6)
C65 P6 1.886(6)
C65 H65 1.0000
C66 C71 1.388(11)
C66 C67 1.397(11)
C66 P4 1.830(8)
C67 C68 1.388(13)
C67 H67 0.9500
C68 C69 1.368(16)
C68 H68 0.9500
C69 C70 1.372(15)
C69 H69 0.9500
C70 C71 1.390(12)
C70 H70 0.9500
C71 H71 0.9500
C72 C77 1.384(10)
C72 C73 1.395(10)
C72 P4 1.829(7)
C73 C74 1.415(10)
C73 H73 0.9500
C74 C75 1.365(13)
C74 H74 0.9500
C75 C76 1.376(13)
C75 H75 0.9500
C76 C77 1.401(11)
C76 H76 0.9500
C77 H77 0.9500
C78 C79 1.389(10)
C78 C83 1.395(9)
C78 P5 1.831(7)
C79 C80 1.395(11)
C79 H79 0.9500
C80 C81 1.382(14)
C80 H80 0.9500
C81 C82 1.370(13)
C81 H81 0.9500
C82 C83 1.386(11)
C82 H82 0.9500
C83 H83 0.9500
C84 C85 1.380(9)
C84 C89 1.397(9)
C84 P5 1.828(6)
C85 C86 1.388(10)
C85 H85 0.9500
C86 C87 1.383(13)
C86 H86 0.9500
C87 C88 1.373(12)
C87 H87 0.9500
C88 C89 1.386(9)
C88 H88 0.9500
C89 H89 0.9500
C90 C91 1.382(10)
C90 C95 1.397(10)
C90 P6 1.827(7)
C91 C92 1.393(11)
C91 H91 0.9500
C92 C93 1.372(13)
C92 H92 0.9500
C93 C94 1.381(12)
C93 H93 0.9500
C94 C95 1.377(10)
C94 H94 0.9500
C95 H95 0.9500
C96 C101 1.395(9)
C96 C97 1.398(10)
C96 P6 1.830(7)
C97 C98 1.389(11)
C97 H97 0.9500
C98 C99 1.384(13)
C98 H98 0.9500
C99 C100 1.391(12)
C99 H99 0.9500
C100 C101 1.393(9)
C100 H100 0.9500
C101 H101 0.9500
C102 O5 1.237(9)
C102 O4 1.239(9)
C102 C103 1.556(10)
C103 F1 1.298(10)
C103 F3 1.308(11)
C103 F2 1.322(10)
C104 O6 1.229(10)
C104 O7 1.235(10)
C104 C105 1.534(14)
C105 F5 1.301(17)
C105 F4 1.303(15)
C105 F6 1.333(18)
C106 O9 1.200(10)
C106 O8 1.233(10)
C106 C107 1.546(11)
C107 F9 1.291(17)
C107 F81 1.296(15)
C107 F71 1.297(13)
C107 F8 1.33(2)
C107 F7 1.338(19)
C107 F91 1.378(17)
C108 C109 1.208(11)
C108 Ag8 2.173(8)
C108 Ag10 2.274(8)
C108 Ag11 2.419(8)
C109 C110 1.434(11)
C110 C115 1.398(12)
C110 C111 1.409(11)
C111 C112 1.392(11)
C111 H111 0.9500
C112 C113 1.383(12)
C112 H112 0.9500
C113 O10 1.370(9)
C113 C114 1.399(11)
C114 C115 1.371(11)
C114 H114 0.9500
C115 H115 0.9500
C116 O10 1.430(10)
C116 H11A 0.9800
C116 H11B 0.9800
C116 H11C 0.9800
C117 C118 1.218(11)
C117 Ag11 2.290(7)
C117 Ag9 2.300(7)
C117 Ag12 2.330(8)
C118 C119 1.470(12)
C119 C120 1.372(14)
C119 C124 1.410(15)
C120 C121 1.484(15)
C120 H120 0.9500
C121 C122 1.357(15)
C121 H121 0.9500
C122 C123 1.371(16)
C122 O11 1.403(13)
C123 C124 1.361(14)
C123 H123 0.9500
C124 H124 0.9500
C125 O11 1.411(13)
C125 H12A 0.9800
C125 H12B 0.9800
C125 H12C 0.9800
C126 C127 1.223(11)
C126 Ag20 2.113(10)
C126 Ag7 2.204(7)
C126 Ag10 2.320(7)
C126 Ag12 2.383(7)
C127 C128 1.38(3)
C127 C328 1.51(4)
C128 C129 1.34(4)
C128 C133 1.43(4)
C129 C130 1.39(3)
C129 H129 0.9500
C130 C131 1.39(3)
C130 H130 0.9500
C131 O12 1.36(2)
C131 C132 1.41(3)
C132 C133 1.42(3)
C132 H132 0.9500
C133 H133 0.9500
O12 C134 1.45(2)
C134 H13A 0.9800
C134 H13B 0.9800
C134 H13C 0.9800
C328 C333 1.33(6)
C328 C329 1.49(6)
C330 C329 1.35(4)
C330 C331 1.37(4)
C330 H330 0.9500
C332 C333 1.32(5)
C332 C331 1.38(4)
C332 H332 0.9500
C333 H333 0.9500
C331 O312 1.39(3)
C329 H329 0.9500
O312 C334 1.40(3)
C334 H33A 0.9800
C334 H33B 0.9800
C334 H33C 0.9800
C135 P8 1.862(7)
C135 P9 1.873(7)
C135 P7 1.874(7)
C135 H135 1.0000
C136 C137 1.380(12)
C136 C141 1.404(11)
C136 P7 1.810(8)
C137 C138 1.396(12)
C137 H137 0.9500
C138 C139 1.372(17)
C138 H138 0.9500
C139 C140 1.365(16)
C139 H139 0.9500
C140 C141 1.401(13)
C140 H140 0.9500
C141 H141 0.9500
C142 C143 1.379(10)
C142 C147 1.383(11)
C142 P7 1.816(7)
C143 C144 1.386(11)
C143 H143 0.9500
C144 C145 1.377(12)
C144 H144 0.9500
C145 C146 1.366(13)
C145 H145 0.9500
C146 C147 1.372(12)
C146 H146 0.9500
C147 H147 0.9500
C148 C149 1.380(11)
C148 C153 1.391(12)
C148 P8 1.825(8)
C149 C150 1.386(12)
C149 H149 0.9500
C150 C151 1.369(16)
C150 H150 0.9500
C151 C152 1.376(16)
C151 H151 0.9500
C152 C153 1.379(13)
C152 H152 0.9500
C153 H153 0.9500
C154 C159 1.381(11)
C154 C155 1.392(10)
C154 P8 1.824(9)
C155 C156 1.384(12)
C155 H155 0.9500
C156 C157 1.371(14)
C156 H156 0.9500
C157 C158 1.382(13)
C157 H157 0.9500
C158 C159 1.399(12)
C158 H158 0.9500
C159 H159 0.9500
C160 C161 1.395(11)
C160 C165 1.401(10)
C160 P9 1.822(7)
C161 C162 1.387(11)
C161 H161 0.9500
C162 C163 1.388(13)
C162 H162 0.9500
C163 C164 1.370(13)
C163 H163 0.9500
C164 C165 1.394(10)
C164 H164 0.9500
C165 H165 0.9500
C166 C171 1.387(10)
C166 C167 1.402(10)
C166 P9 1.819(7)
C167 C168 1.386(10)
C167 H167 0.9500
C168 C169 1.374(13)
C168 H168 0.9500
C169 C170 1.364(12)
C169 H169 0.9500
C170 C171 1.386(10)
C170 H170 0.9500
C171 H171 0.9500
C172 P11 1.875(7)
C172 P12 1.882(6)
C172 P10 1.887(6)
C172 H172 1.0000
C173 C178 1.381(14)
C173 C174 1.393(12)
C173 P10 1.805(8)
C174 C175 1.382(12)
C174 H174 0.9500
C175 C176 1.347(16)
C175 H175 0.9500
C176 C177 1.372(18)
C176 H176 0.9500
C177 C178 1.382(16)
C177 H177 0.9500
C178 H178 0.9500
C179 C184 1.351(12)
C179 C180 1.365(13)
C179 P10 1.823(8)
C180 C181 1.381(13)
C180 H180 0.9500
C181 C182 1.334(14)
C181 H181 0.9500
C182 C183 1.359(13)
C182 H182 0.9500
C183 C184 1.395(11)
C183 H183 0.9500
C184 H184 0.9500
C185 C190 1.375(11)
C185 C186 1.402(13)
C185 H185 0.9500
C186 C187 1.381(13)
C186 H186 0.9500
C187 C188 1.366(12)
C187 H187 0.9500
C188 C189 1.380(10)
C188 H188 0.9500
C189 C190 1.383(10)
C189 H189 0.9500
C190 P11 1.817(7)
C191 C192 1.366(13)
C191 C196 1.386(13)
C191 P11 1.827(7)
C192 C193 1.401(14)
C192 H192 0.9500
C193 C194 1.358(18)
C193 H193 0.9500
C194 C195 1.352(17)
C194 H194 0.9500
C195 C196 1.404(12)
C195 H195 0.9500
C196 H196 0.9500
C197 C202 1.39(2)
C197 C198 1.40(2)
C197 P12 1.786(14)
C198 C199 1.411(17)
C198 H198 0.9500
C199 C200 1.391(19)
C199 H199 0.9500
C200 C201 1.356(19)
C200 H200 0.9500
C201 C202 1.397(16)
C201 H201 0.9500
C202 H202 0.9500
C397 C398 1.3900
C397 C402 1.3900
C397 P12 1.909(12)
C398 C399 1.3900
C398 H398 0.9500
C399 C400 1.3900
C399 H399 0.9500
C400 C401 1.3900
C400 H400 0.9500
C401 C402 1.3900
C401 H401 0.9500
C402 H402 0.9500
C203 C204 1.388(19)
C203 C208 1.410(17)
C203 P12 1.813(13)
C204 C205 1.39(2)
C204 H204 0.9500
C205 C206 1.40(2)
C205 H205 0.9500
C206 C207 1.38(2)
C206 H206 0.9500
C207 C208 1.385(16)
C207 H207 0.9500
C208 H208 0.9500
C403 C404 1.3900
C403 C406 1.3900
C403 H403 0.9500
C404 C405 1.3900
C404 H404 0.9500
C405 C408 1.3900
C405 P12 1.854(15)
C408 C407 1.3900
C408 H408 0.9500
C407 C406 1.3900
C407 H407 0.9500
C406 H406 0.9500
C209 O313 1.04(3)
C209 O14 1.209(11)
C209 O13 1.269(12)
C209 O314 1.32(3)
C209 C210 1.520(12)
C210 F310 1.27(2)
C210 F311 1.33(2)
C210 F11 1.337(13)
C210 F12 1.340(13)
C210 F312 1.35(2)
C210 F10 1.357(13)
C211 O15 1.224(10)
C211 O16 1.234(10)
C211 C212 1.530(12)
C212 F314 1.263(13)
C212 F315 1.282(15)
C212 F15 1.287(12)
C212 F13 1.304(14)
C212 F313 1.432(13)
C212 F14 1.438(13)
C213 O17 1.220(10)
C213 O18 1.240(9)
C213 C214 1.556(12)
C214 F18 1.292(12)
C214 F16 1.334(12)
C214 F17 1.352(14)
C215 C216 1.459(13)
C215 H21A 0.9800
C215 H21B 0.9800
C215 H21C 0.9800
C216 O19 1.201(11)
C216 C217 1.523(15)
C217 H21D 0.9800
C217 H21E 0.9800
C217 H21F 0.9800
C218 C219 1.46(2)
C218 H21G 0.9800
C218 H21H 0.9800
C218 H21I 0.9800
C219 O20 1.15(2)
C219 C220 1.43(2)
C220 H22A 0.9800
C220 H22B 0.9800
C220 H22C 0.9800
C221 C222 1.33(3)
C221 H22D 0.9800
C221 H22E 0.9800
C221 H22F 0.9800
C222 O21 1.17(2)
C222 C223 1.43(2)
C223 H22G 0.9800
C223 H22H 0.9800
C223 H22I 0.9800
C224 C225 1.37(3)
C224 H22J 0.9800
C224 H22K 0.9800
C224 H22L 0.9800
C225 O22 1.18(2)
C225 C226 1.44(2)
C226 H22M 0.9800
C226 H22N 0.9800
C226 H22O 0.9800
C227 C228 1.497(14)
C227 H22P 0.9800
C227 H22Q 0.9800
C227 H22R 0.9800
C228 O23 1.208(11)
C228 C229 1.507(16)
C229 H22S 0.9800
C229 H22T 0.9800
C229 H22U 0.9800
C230 C231 1.38(3)
C230 H23A 0.9800
C230 H23B 0.9800
C230 H23C 0.9800
C231 O24 1.07(3)
C231 C232 1.46(3)
C232 H23D 0.9800
C232 H23E 0.9800
C232 H23F 0.9800
C233 C234 1.46(3)
C233 H23G 0.9800
C233 H23H 0.9800
C233 H23I 0.9800
C234 O25 1.155(19)
C234 C235 1.36(3)
C235 H23J 0.9800
C235 H23K 0.9800
C235 H23L 0.9800
C239 C240 1.471(15)
C239 H23M 0.9800
C239 H23N 0.9800
C239 H23O 0.9800
C238 C237 1.392(19)
C238 H23P 0.9800
C238 H23Q 0.9800
C238 H23R 0.9800
C237 O26 1.166(12)
C237 C236 1.506(19)
C236 H23S 0.9800
C236 H23T 0.9800
C236 H23U 0.9800
C240 O27 1.191(12)
C240 C241 1.485(17)
C241 H24A 0.9800
C241 H24B 0.9800
C241 H24C 0.9800
C242 C243 1.25(3)
C242 H24D 0.9800
C242 H24E 0.9800
C242 H24F 0.9800
C243 C244 1.20(4)
C243 O28 1.26(3)
C244 H24G 0.9800
C244 H24H 0.9800
C244 H24I 0.9800
O4 Ag1 2.512(5)
O5 Ag4 2.408(5)
O6 Ag2 2.413(6)
O7 Ag5 2.485(5)
O8 Ag3 2.410(6)
O9 Ag6 2.452(6)
O15 Ag8 2.482(6)
O16 Ag11 2.453(6)
O17 Ag9 2.453(6)
O18 Ag12 2.406(6)
O14 Ag10 2.589(8)
O314 Ag20 2.46(3)
O313 Ag7 2.35(3)
Ag10 P10 2.474(2)
Ag10 Ag7 2.8732(9)
Ag10 Ag11 2.8896(15)
Ag10 Ag12 2.9411(10)
Ag20 P10 2.290(7)
Ag20 Ag12 2.902(7)
Ag20 Ag7 2.939(7)
Ag20 Ag11 3.297(10)
P1 Ag1 2.4248(18)
P2 Ag2 2.4308(17)
P3 Ag3 2.4389(18)
P4 Ag4 2.4306(18)
P5 Ag5 2.4544(16)
P6 Ag6 2.4831(17)
P7 Ag7 2.3826(18)
P8 Ag8 2.3998(18)
P9 Ag9 2.4542(18)
P11 Ag11 2.4831(19)
P12 Ag12 2.4374(17)
Ag1 Ag4 2.8503(9)
Ag1 Ag2 2.9448(8)
Ag1 Ag3 3.1634(10)
Ag2 Ag5 2.9615(8)
Ag2 Ag3 2.9715(9)
Ag3 Ag6 2.8655(8)
Ag4 Ag6 2.9726(9)
Ag4 Ag5 3.0149(8)
Ag5 Ag6 2.9808(9)
Ag7 Ag9 3.0803(10)
Ag7 Ag8 3.1414(9)
Ag8 Ag11 2.9022(9)
Ag8 Ag9 2.9912(10)
Ag9 Ag12 2.8768(8)
Ag11 Ag12 3.0158(9)
